data_1513076
loop_
_publ_author_name
'Daniel L. Reger'
'Agota Debreczeni'
'Mark D. Smith'

_publ_section_title
;
 Synthesis and structure of a Cu4O4 cubane core complex from a carboxylate
 ligand containing a strong pi pi stacking supramolecular synthon
;
_journal_name_full 'Inorganica Chimica Acta'
_journal_page_first 102
_journal_page_last 108
_journal_paper_doi 10.1016/j.ica.2012.01.041
_journal_volume 386
_journal_year 2012
_chemical_formula_moiety 'C81 H74 Cu4 N6 O21'
_chemical_formula_sum 'C81 H74 Cu4 N6 O21'
_chemical_formula_weight 1721.62
_chemical_name_systematic
; 
 ? 
;
_space_group_IT_number 15
_symmetry_cell_setting monoclinic
_symmetry_space_group_name_Hall '-C 2yc'
_symmetry_space_group_name_H-M 'C 1 2/c 1'
_atom_sites_solution_hydrogens geom
_atom_sites_solution_primary direct
_atom_sites_solution_secondary difmap
_audit_creation_method SHELXL-97
_cell_angle_alpha 90.00
_cell_angle_beta 115.139(3)
_cell_angle_gamma 90.00
_cell_formula_units_Z 8
_cell_length_a 28.108(4)
_cell_length_b 27.934(4)
_cell_length_c 28.988(4)
_cell_measurement_reflns_used 5229
_cell_measurement_temperature 294(2)
_cell_measurement_theta_max 22.218
_cell_measurement_theta_min 2.165
_cell_volume 20605(5)
_computing_cell_refinement 'SAINT-Plus Version 6.45 (Bruker, 2001)'
_computing_data_collection 'SMART Version 5.625 (Bruker, 2001)'
_computing_data_reduction 'SAINT-Plus Version 6.45 (Bruker, 2001)'
_computing_molecular_graphics various
_computing_publication_material 'SHELXTL Version 6.14 (Bruker, 2000)'
_computing_structure_refinement 'SHELXL-97 (Sheldrick, 1997)'
_computing_structure_solution 'SHELXS-97 (Sheldrick, 1990)'
_diffrn_ambient_temperature 294(2)
_diffrn_measured_fraction_theta_full 1.000
_diffrn_measured_fraction_theta_max 1.000
_diffrn_measurement_device_type 'Bruker SMART APEX CCD diffractometer'
_diffrn_measurement_method 'omega scans'
_diffrn_radiation_monochromator graphite
_diffrn_radiation_source 'fine-focus sealed tube'
_diffrn_radiation_type MoK\a
_diffrn_radiation_wavelength 0.71073
_diffrn_reflns_av_R_equivalents 0.0727
_diffrn_reflns_av_sigmaI/netI 0.0449
_diffrn_reflns_limit_h_max 28
_diffrn_reflns_limit_h_min -28
_diffrn_reflns_limit_k_max 27
_diffrn_reflns_limit_k_min -27
_diffrn_reflns_limit_l_max 28
_diffrn_reflns_limit_l_min -28
_diffrn_reflns_number 85945
_diffrn_reflns_theta_full 20.82
_diffrn_reflns_theta_max 20.82
_diffrn_reflns_theta_min 1.08
_exptl_absorpt_coefficient_mu 0.873
_exptl_absorpt_correction_T_max 1.0000
_exptl_absorpt_correction_T_min 0.8216
_exptl_absorpt_correction_type multi-scan
_exptl_absorpt_process_details 'SADABS Version 2.05 (Bruker, 2001)'
_exptl_crystal_colour blue-green
_exptl_crystal_density_diffrn 1.110
_exptl_crystal_density_method 'not measured'
_exptl_crystal_description needle
_exptl_crystal_F_000 7088
_exptl_crystal_size_max 0.66
_exptl_crystal_size_mid 0.18
_exptl_crystal_size_min 0.16
_refine_diff_density_max 0.433
_refine_diff_density_min -0.330
_refine_diff_density_rms 0.058
_refine_ls_extinction_method none
_refine_ls_goodness_of_fit_ref 0.988
_refine_ls_hydrogen_treatment constr
_refine_ls_matrix_type full
_refine_ls_number_parameters 979
_refine_ls_number_reflns 10792
_refine_ls_number_restraints 149
_refine_ls_restrained_S_all 0.993
_refine_ls_R_factor_all 0.0891
_refine_ls_R_factor_gt 0.0560
_refine_ls_shift/su_max 0.001
_refine_ls_shift/su_mean 0.000
_refine_ls_structure_factor_coef Fsqd
_refine_ls_weighting_details 'calc w=1/[\s^2^(Fo^2^)+(0.0962P)^2^+0.0000P] where P=(Fo^2^+2Fc^2^)/3'
_refine_ls_weighting_scheme calc
_refine_ls_wR_factor_gt 0.1480
_refine_ls_wR_factor_ref 0.1621
_reflns_number_gt 6856
_reflns_number_total 10792
_reflns_threshold_expression >2sigma(I)
_cod_data_source_file ad07.cif
_cod_data_source_block global
_cod_depositor_comments
;
The following automatic conversions were performed:

'_symmetry_cell_setting' value 'Monoclinic' changed to 'monoclinic'
according to the built-in table from CIF Core dictionary named
'cif_core.dic' version 2.4.1 from 2010-06-29.

Automatic conversion script
Id: cif_fix_values 1891 2012-01-12 08:04:46Z andrius 
;
_cod_original_sg_symbol_H-M 'C 2/c'
_cod_database_code 1513076

loop_
_symmetry_equiv_pos_as_xyz
'x, y, z'
'-x, y, -z+1/2'
'x+1/2, y+1/2, z'
'-x+1/2, y+1/2, -z+1/2'
'-x, -y, -z'
'x, -y, z-1/2'
'-x+1/2, -y+1/2, -z'
'x+1/2, -y+1/2, z-1/2'

loop_
_atom_site_label
_atom_site_type_symbol
_atom_site_fract_x
_atom_site_fract_y
_atom_site_fract_z
_atom_site_U_iso_or_equiv
_atom_site_adp_type
_atom_site_occupancy
_atom_site_symmetry_multiplicity
_atom_site_calc_flag
_atom_site_refinement_flags
_atom_site_disorder_assembly
_atom_site_disorder_group
Cu1 Cu 0.15721(3) 0.28313(3) 0.24220(2) 0.0734(3) Uani 1 1 d . . .
Cu2 Cu 0.27471(3) 0.28177(3) 0.27666(2) 0.0731(3) Uani 1 1 d . . .
Cu3 Cu 0.21261(3) 0.36864(3) 0.30526(3) 0.0740(3) Uani 1 1 d . . .
Cu4 Cu 0.22508(3) 0.36493(3) 0.20745(2) 0.0744(3) Uani 1 1 d . . .
C1A C 0.0975(3) 0.0234(3) 0.2118(3) 0.097(2) Uani 1 1 d D . .
C2A C 0.0510(3) -0.0044(3) 0.2000(2) 0.0758(17) Uani 1 1 d D . .
C3A C 0.0019(3) 0.0163(2) 0.1869(2) 0.0687(16) Uani 1 1 d D . .
C4A C -0.0029(2) 0.0665(3) 0.18597(19) 0.0666(16) Uani 1 1 d D . .
C5A C 0.0428(3) 0.0963(3) 0.1995(3) 0.0873(19) Uani 1 1 d D . .
C6A C 0.0550(3) -0.0531(3) 0.2003(3) 0.099(2) Uani 1 1 d D . .
H6A H 0.0875 -0.0671 0.2084 0.119 Uiso 1 1 calc R . .
C7A C 0.0111(4) -0.0822(3) 0.1889(3) 0.119(3) Uani 1 1 d D . .
H7A H 0.0148 -0.1153 0.1900 0.143 Uiso 1 1 calc R . .
C8A C -0.0363(4) -0.0626(3) 0.1761(3) 0.116(3) Uani 1 1 d D . .
H8A H -0.0653 -0.0824 0.1682 0.139 Uiso 1 1 calc R . .
C9A C -0.0430(3) -0.0137(3) 0.1744(2) 0.0846(19) Uani 1 1 d D . .
C10A C -0.0909(3) 0.0096(4) 0.1618(3) 0.112(3) Uani 1 1 d D . .
H10A H -0.1209 -0.0087 0.1539 0.135 Uiso 1 1 calc R . .
C11A C -0.0951(3) 0.0567(4) 0.1607(3) 0.113(3) Uani 1 1 d D . .
H11A H -0.1280 0.0706 0.1512 0.136 Uiso 1 1 calc R . .
C12A C -0.0508(3) 0.0863(3) 0.1736(2) 0.091(2) Uani 1 1 d D . .
H12A H -0.0544 0.1194 0.1737 0.109 Uiso 1 1 calc R . .
N1A N 0.0904(2) 0.0731(2) 0.2096(2) 0.108(2) Uani 1 1 d D . .
O1A O 0.1410(2) 0.00669(19) 0.2220(2) 0.139(2) Uani 1 1 d D . .
O2A O 0.0407(2) 0.13995(19) 0.2009(2) 0.1171(17) Uani 1 1 d D . .
C13A C 0.1348(3) 0.1031(3) 0.2117(3) 0.157(4) Uani 1 1 d D . .
H13A H 0.1216 0.1325 0.1928 0.189 Uiso 1 1 calc R . .
H13B H 0.1546 0.0861 0.1964 0.189 Uiso 1 1 calc R . .
C14A C 0.1699(3) 0.1144(3) 0.2665(3) 0.147(3) Uani 1 1 d D . .
H14A H 0.1797 0.0852 0.2864 0.176 Uiso 1 1 calc R . .
H14B H 0.1519 0.1352 0.2806 0.176 Uiso 1 1 calc R . .
C15A C 0.2196(3) 0.1397(2) 0.2674(4) 0.197(6) Uani 1 1 d D . .
H15A H 0.2491 0.1320 0.2994 0.236 Uiso 1 1 calc R . .
H15B H 0.2271 0.1263 0.2403 0.236 Uiso 1 1 calc R . .
C16A C 0.2167(3) 0.1940(2) 0.2615(2) 0.089(2) Uani 1 1 d D . .
O3A O 0.17250(16) 0.21365(14) 0.24990(14) 0.0790(12) Uani 1 1 d . . .
O4A O 0.25949(16) 0.21360(14) 0.27114(14) 0.0809(12) Uani 1 1 d . . .
C1B C 0.0497(3) 0.5224(4) 0.1944(3) 0.110(3) Uani 1 1 d . . .
C2B C -0.0008(4) 0.5418(4) 0.1866(3) 0.109(2) Uani 1 1 d . . .
C3B C -0.0094(4) 0.5912(5) 0.1829(3) 0.111(3) Uani 1 1 d . . .
C4B C 0.0305(5) 0.6225(4) 0.1848(3) 0.121(3) Uani 1 1 d . . .
C5B C 0.0823(4) 0.6047(4) 0.1905(3) 0.124(3) Uani 1 1 d . . .
C6B C -0.0414(4) 0.5114(4) 0.1831(3) 0.145(3) Uani 1 1 d . . .
H6B H -0.0362 0.4785 0.1867 0.174 Uiso 1 1 calc R . .
C7B C -0.0915(5) 0.5321(7) 0.1736(4) 0.193(6) Uani 1 1 d . . .
H7B H -0.1200 0.5127 0.1693 0.231 Uiso 1 1 calc R . .
C8B C -0.0967(6) 0.5813(7) 0.1711(5) 0.180(7) Uani 1 1 d . . .
H8B H -0.1290 0.5937 0.1665 0.217 Uiso 1 1 calc R . .
C9B C -0.0579(5) 0.6138(7) 0.1747(4) 0.148(5) Uani 1 1 d . . .
C10B C -0.0640(8) 0.6629(7) 0.1724(6) 0.211(9) Uani 1 1 d . . .
H10B H -0.0962 0.6759 0.1678 0.253 Uiso 1 1 calc R . .
C11B C -0.0251(8) 0.6918(7) 0.1766(7) 0.209(8) Uani 1 1 d . . .
H11B H -0.0295 0.7248 0.1758 0.251 Uiso 1 1 calc R . .
C12B C 0.0233(5) 0.6717(5) 0.1823(4) 0.170(4) Uani 1 1 d . . .
H12B H 0.0505 0.6918 0.1844 0.204 Uiso 1 1 calc R . .
N1B N 0.0872(3) 0.5549(3) 0.1948(2) 0.1027(18) Uani 1 1 d D . .
O1B O 0.0604(2) 0.4802(2) 0.2015(3) 0.149(2) Uani 1 1 d . . .
O2B O 0.1181(3) 0.6292(3) 0.1923(3) 0.180(3) Uani 1 1 d . . .
O3B O 0.21487(16) 0.43650(16) 0.29019(17) 0.0886(13) Uani 1 1 d D . .
O4B O 0.22654(15) 0.43409(15) 0.21826(17) 0.0848(12) Uani 1 1 d D A .
C13B C 0.1376(3) 0.5345(3) 0.1991(3) 0.117(2) Uani 1 1 d D . .
H13C H 0.1499 0.5528 0.1778 0.141 Uiso 1 1 calc R . .
H13D H 0.1319 0.5018 0.1866 0.141 Uiso 1 1 calc R . .
C14B C 0.1800(3) 0.5350(2) 0.2542(3) 0.102(2) Uani 1 1 d D . .
H14C H 0.1882 0.5678 0.2659 0.123 Uiso 1 1 calc R . .
H14D H 0.1670 0.5189 0.2762 0.123 Uiso 1 1 calc R . .
C15B C 0.2295(2) 0.5100(2) 0.2575(3) 0.098(2) Uani 1 1 d D . .
H15C H 0.2589 0.5185 0.2893 0.118 Uiso 1 1 calc R A .
H15D H 0.2375 0.5208 0.2298 0.118 Uiso 1 1 calc R . .
C16B C 0.2227(2) 0.4557(2) 0.2546(3) 0.0790(19) Uani 1 1 d D A .
C1C C 0.4174(3) 0.4961(3) 0.5392(2) 0.085(2) Uani 1 1 d . . .
C2C C 0.4723(3) 0.5134(3) 0.5539(2) 0.086(2) Uani 1 1 d . . .
C3C C 0.5126(3) 0.4805(4) 0.5645(2) 0.084(2) Uani 1 1 d . . .
C4C C 0.5029(3) 0.4320(4) 0.5617(2) 0.088(2) Uani 1 1 d . . .
C5C C 0.4502(3) 0.4138(3) 0.5485(2) 0.092(2) Uani 1 1 d . . .
C6C C 0.4806(4) 0.5615(3) 0.5565(3) 0.109(2) Uani 1 1 d . . .
H6C H 0.4529 0.5829 0.5485 0.131 Uiso 1 1 calc R . .
C7C C 0.5321(6) 0.5775(4) 0.5718(4) 0.139(4) Uani 1 1 d . . .
H7C H 0.5386 0.6102 0.5753 0.166 Uiso 1 1 calc R . .
C8C C 0.5709(6) 0.5490(7) 0.5810(4) 0.150(5) Uani 1 1 d . . .
H8C H 0.6041 0.5618 0.5894 0.180 Uiso 1 1 calc R . .
C9C C 0.5646(4) 0.4995(6) 0.5787(3) 0.120(3) Uani 1 1 d . . .
C10C C 0.6036(4) 0.4651(6) 0.5878(3) 0.145(4) Uani 1 1 d . . .
H10C H 0.6380 0.4751 0.5970 0.174 Uiso 1 1 calc R . .
C11C C 0.5928(5) 0.4171(6) 0.5837(4) 0.161(5) Uani 1 1 d . . .
H11C H 0.6199 0.3953 0.5900 0.194 Uiso 1 1 calc R . .
C12C C 0.5420(4) 0.4001(4) 0.5703(3) 0.126(3) Uani 1 1 d . . .
H12C H 0.5350 0.3674 0.5674 0.152 Uiso 1 1 calc R . .
N1C N 0.4111(2) 0.4471(3) 0.53877(17) 0.0802(14) Uani 1 1 d . . .
O1C O 0.3800(2) 0.5225(2) 0.52730(19) 0.1184(17) Uani 1 1 d . . .
O2C O 0.4395(2) 0.3709(2) 0.5453(2) 0.1267(19) Uani 1 1 d . . .
O3C O 0.25897(17) 0.38038(15) 0.37563(16) 0.0868(12) Uani 1 1 d . . .
O4C O 0.1891(2) 0.3871(2) 0.3899(2) 0.155(2) Uani 1 1 d . . .
C13C C 0.3582(3) 0.4274(3) 0.5272(2) 0.100(2) Uani 1 1 d . . .
H13E H 0.3390 0.4500 0.5384 0.120 Uiso 1 1 calc R . .
H13F H 0.3619 0.3979 0.5461 0.120 Uiso 1 1 calc R . .
C14C C 0.3267(2) 0.4175(3) 0.4699(2) 0.094(2) Uani 1 1 d . . .
H14E H 0.3245 0.4466 0.4508 0.113 Uiso 1 1 calc R . .
H14F H 0.3447 0.3935 0.4591 0.113 Uiso 1 1 calc R . .
C15C C 0.2719(3) 0.4003(3) 0.4589(3) 0.122(3) Uani 1 1 d . . .
H15E H 0.2750 0.3719 0.4793 0.146 Uiso 1 1 calc R A .
H15F H 0.2548 0.4247 0.4702 0.146 Uiso 1 1 calc R . .
C16C C 0.2368(3) 0.3885(3) 0.4041(3) 0.102(2) Uani 1 1 d . . .
C1D C 0.0328(7) 0.4035(5) -0.0454(11) 0.102(11) Uiso 0.50 1 d PD A 1
C2D C 0.0064(5) 0.4482(4) -0.0563(5) 0.086(4) Uiso 0.50 1 d PD A 1
C3D C 0.0266(6) 0.4919(5) -0.0618(8) 0.099(6) Uiso 0.50 1 d PD A 1
C4D C 0.0801(6) 0.4928(6) -0.0530(8) 0.124(7) Uiso 0.50 1 d PD A 1
C5D C 0.1079(5) 0.4474(5) -0.0483(6) 0.097(4) Uiso 0.50 1 d PD A 1
C6D C -0.0444(6) 0.4501(6) -0.0613(6) 0.102(5) Uiso 0.50 1 d PD A 1
H6D H -0.0604 0.4219 -0.0582 0.122 Uiso 0.50 1 calc PR A 1
C7D C -0.0727(8) 0.4923(6) -0.0706(9) 0.138(7) Uiso 0.50 1 d PD A 1
H7D H -0.1064 0.4911 -0.0721 0.165 Uiso 0.50 1 calc PR A 1
C8D C -0.0546(8) 0.5345(8) -0.0775(13) 0.157(10) Uiso 0.50 1 d PD A 1
H8D H -0.0753 0.5619 -0.0862 0.188 Uiso 0.50 1 calc PR A 1
C9D C -0.0030(6) 0.5349(5) -0.0710(6) 0.122(5) Uiso 0.50 1 d PD A 1
C10D C 0.0252(9) 0.5779(7) -0.0716(11) 0.174(10) Uiso 0.50 1 d PD A 1
H10D H 0.0082 0.6073 -0.0760 0.209 Uiso 0.50 1 calc PR A 1
C11D C 0.0725(9) 0.5770(7) -0.0664(9) 0.192(9) Uiso 0.50 1 d PD A 1
H11D H 0.0887 0.6059 -0.0667 0.231 Uiso 0.50 1 calc PR A 1
C12D C 0.1016(7) 0.5347(6) -0.0601(7) 0.161(7) Uiso 0.50 1 d PD A 1
H12D H 0.1344 0.5350 -0.0607 0.193 Uiso 0.50 1 calc PR A 1
N1D N 0.0845(5) 0.4050(5) -0.0417(5) 0.099(4) Uiso 0.50 1 d PD A 1
O1D O 0.0110(5) 0.3689(4) -0.0329(5) 0.121(5) Uiso 0.50 1 d PD A 1
O2D O 0.1535(5) 0.4485(5) -0.0430(5) 0.151(4) Uiso 0.50 1 d PD A 1
O3D O 0.1763(3) 0.3808(3) 0.1376(3) 0.068(3) Uiso 0.50 1 d PD A 1
O4D O 0.2562(4) 0.3793(4) 0.1371(4) 0.090(3) Uiso 0.50 1 d PD A 1
C13D C 0.1169(6) 0.3611(6) -0.0317(6) 0.116(4) Uiso 0.50 1 d PD A 1
H13G H 0.1398 0.3637 -0.0489 0.140 Uiso 0.50 1 calc PR A 1
H13H H 0.0940 0.3338 -0.0459 0.140 Uiso 0.50 1 calc PR A 1
C14D C 0.1515(8) 0.3520(6) 0.0269(6) 0.147(5) Uiso 0.50 1 d PD A 1
H14G H 0.1294 0.3376 0.0412 0.176 Uiso 0.50 1 calc PR A 1
H14H H 0.1786 0.3290 0.0302 0.176 Uiso 0.50 1 calc PR A 1
C15D C 0.1778(6) 0.3960(5) 0.0584(5) 0.106(4) Uiso 0.50 1 d PD A 1
H15G H 0.1515 0.4204 0.0534 0.127 Uiso 0.50 1 calc PR A 1
H15H H 0.2030 0.4089 0.0469 0.127 Uiso 0.50 1 calc PR A 1
C16D C 0.2063(4) 0.3834(5) 0.1157(4) 0.075(3) Uiso 0.50 1 d PD A 1
C1E C 0.0229(8) 0.4038(5) -0.0442(13) 0.121(13) Uiso 0.50 1 d PD A 2
C2E C -0.0182(7) 0.4368(5) -0.0562(8) 0.124(6) Uiso 0.50 1 d PD A 2
C3E C -0.0099(6) 0.4861(5) -0.0609(6) 0.110(5) Uiso 0.50 1 d PD A 2
C4E C 0.0384(7) 0.5036(7) -0.0582(10) 0.134(9) Uiso 0.50 1 d PD A 2
C5E C 0.0810(6) 0.4706(7) -0.0490(8) 0.126(7) Uiso 0.50 1 d PD A 2
C6E C -0.0652(7) 0.4217(7) -0.0580(7) 0.157(7) Uiso 0.50 1 d PD A 2
H6E H -0.0704 0.3896 -0.0530 0.188 Uiso 0.50 1 calc PR A 2
C7E C -0.1048(8) 0.4547(7) -0.0672(8) 0.191(9) Uiso 0.50 1 d PD A 2
H7E H -0.1361 0.4443 -0.0670 0.229 Uiso 0.50 1 calc PR A 2
C8E C -0.1000(8) 0.5011(8) -0.0766(11) 0.207(12) Uiso 0.50 1 d PD A 2
H8E H -0.1285 0.5216 -0.0847 0.248 Uiso 0.50 1 calc PR A 2
C9E C -0.0541(7) 0.5181(7) -0.0744(12) 0.142(9) Uiso 0.50 1 d PD A 2
C10E C -0.0446(9) 0.5673(7) -0.0800(9) 0.176(9) Uiso 0.50 1 d PD A 2
H10E H -0.0711 0.5898 -0.0863 0.211 Uiso 0.50 1 calc PR A 2
C11E C -0.0004(9) 0.5804(7) -0.0765(9) 0.152(8) Uiso 0.50 1 d PD A 2
H11E H 0.0044 0.6131 -0.0788 0.182 Uiso 0.50 1 calc PR A 2
C12E C 0.0429(9) 0.5505(7) -0.0693(11) 0.211(11) Uiso 0.50 1 d PD A 2
H12E H 0.0726 0.5621 -0.0720 0.253 Uiso 0.50 1 calc PR A 2
N1E N 0.0701(5) 0.4232(5) -0.0411(6) 0.122(6) Uiso 0.50 1 d PD A 2
O1E O 0.0236(5) 0.3585(4) -0.0429(5) 0.111(4) Uiso 0.50 1 d PD A 2
O2E O 0.1267(5) 0.4792(5) -0.0404(5) 0.159(5) Uiso 0.50 1 d PD A 2
C13E C 0.1124(6) 0.3875(6) -0.0312(6) 0.116(4) Uiso 0.50 1 d PD A 2
H13I H 0.1413 0.4023 -0.0359 0.140 Uiso 0.50 1 calc PR A 2
H13J H 0.0991 0.3612 -0.0553 0.140 Uiso 0.50 1 calc PR A 2
C14E C 0.1329(6) 0.3674(7) 0.0253(6) 0.147(5) Uiso 0.50 1 d PD A 2
H14I H 0.1151 0.3838 0.0431 0.176 Uiso 0.50 1 calc PR A 2
H14J H 0.1253 0.3335 0.0245 0.176 Uiso 0.50 1 calc PR A 2
C15E C 0.1909(5) 0.3756(6) 0.0524(5) 0.106(4) Uiso 0.50 1 d PD A 2
H15I H 0.1983 0.4085 0.0472 0.127 Uiso 0.50 1 calc PR A 2
H15J H 0.2083 0.3552 0.0372 0.127 Uiso 0.50 1 calc PR A 2
C16E C 0.2141(4) 0.3658(5) 0.1089(4) 0.075(3) Uiso 0.50 1 d PD A 2
O4E O 0.2620(4) 0.3587(4) 0.1308(4) 0.104(4) Uiso 0.50 1 d PD A 2
O3E O 0.1852(4) 0.3661(3) 0.1324(3) 0.065(3) Uiso 0.50 1 d PD A 2
C21 C 0.3475(2) 0.2985(2) 0.3830(2) 0.0784(18) Uani 1 1 d . A .
H21 H 0.3277 0.3262 0.3786 0.094 Uiso 1 1 calc R . .
C22 C 0.3877(2) 0.2896(2) 0.4306(2) 0.0831(19) Uani 1 1 d . . .
H22 H 0.3946 0.3109 0.4574 0.100 Uiso 1 1 calc R . .
C23 C 0.4173(2) 0.2487(2) 0.4376(2) 0.0791(18) Uani 1 1 d . . .
C24 C 0.4051(2) 0.2195(2) 0.3956(2) 0.0819(19) Uani 1 1 d . . .
H24 H 0.4249 0.1921 0.3982 0.098 Uiso 1 1 calc R . .
C25 C 0.3647(2) 0.2303(2) 0.3508(2) 0.0801(18) Uani 1 1 d . A .
H25 H 0.3566 0.2093 0.3236 0.096 Uiso 1 1 calc R . .
C26 C 0.4605(2) 0.2357(2) 0.4872(2) 0.0852(19) Uani 1 1 d . . .
H26 H 0.4800 0.2086 0.4879 0.102 Uiso 1 1 calc R . .
C27 C 0.4740(2) 0.2588(2) 0.5301(2) 0.0826(18) Uani 1 1 d . . .
H27 H 0.4542 0.2857 0.5296 0.099 Uiso 1 1 calc R . .
C28 C 0.5166(2) 0.2464(2) 0.5784(2) 0.0737(17) Uani 1 1 d . . .
C29 C 0.5239(2) 0.2740(2) 0.6215(2) 0.0802(18) Uani 1 1 d . . .
H29 H 0.5010 0.2989 0.6191 0.096 Uiso 1 1 calc R . .
C30 C 0.5652(2) 0.2634(2) 0.6672(2) 0.0818(18) Uani 1 1 d . . .
H30 H 0.5703 0.2825 0.6952 0.098 Uiso 1 1 calc R . .
C31 C 0.5916(2) 0.2008(2) 0.6327(2) 0.0810(18) Uani 1 1 d . . .
H31 H 0.6144 0.1756 0.6362 0.097 Uiso 1 1 calc R . .
C32 C 0.5511(2) 0.2097(2) 0.5847(2) 0.0817(19) Uani 1 1 d . . .
H32 H 0.5476 0.1907 0.5570 0.098 Uiso 1 1 calc R . .
N2 N 0.33581(17) 0.2697(2) 0.34357(17) 0.0707(13) Uani 1 1 d . . .
N3 N 0.59895(17) 0.22697(18) 0.67382(18) 0.0748(14) Uani 1 1 d . . .
C41 C 0.2181(2) 0.2733(2) 0.3538(2) 0.090(2) Uani 1 1 d . A .
H41A H 0.2499 0.2831 0.3821 0.135 Uiso 1 1 calc R . .
H41B H 0.2195 0.2395 0.3484 0.135 Uiso 1 1 calc R . .
H41C H 0.1886 0.2803 0.3611 0.135 Uiso 1 1 calc R . .
O5 O 0.21293(13) 0.29840(13) 0.30953(13) 0.0687(10) Uani 1 1 d . . .
C42 C 0.3263(2) 0.3801(2) 0.2935(3) 0.102(2) Uani 1 1 d . . .
H42A H 0.3569 0.3599 0.3062 0.153 Uiso 1 1 calc R A .
H42B H 0.3268 0.4004 0.3205 0.153 Uiso 1 1 calc R . .
H42C H 0.3264 0.3995 0.2662 0.153 Uiso 1 1 calc R . .
O6 O 0.28017(13) 0.35117(13) 0.27530(13) 0.0753(11) Uani 1 1 d . . .
C43 C 0.1127(2) 0.3834(2) 0.2185(3) 0.106(2) Uani 1 1 d . . .
H43A H 0.1163 0.4083 0.2426 0.158 Uiso 1 1 calc R A .
H43B H 0.0818 0.3649 0.2123 0.158 Uiso 1 1 calc R . .
H43C H 0.1096 0.3975 0.1871 0.158 Uiso 1 1 calc R . .
O7 O 0.15813(13) 0.35299(13) 0.23850(13) 0.0735(11) Uani 1 1 d . . .
C44 C 0.2181(2) 0.2649(2) 0.1661(2) 0.092(2) Uani 1 1 d . . .
H44A H 0.2437 0.2734 0.1537 0.138 Uiso 1 1 calc R A .
H44B H 0.1835 0.2686 0.1393 0.138 Uiso 1 1 calc R . .
H44C H 0.2233 0.2322 0.1773 0.138 Uiso 1 1 calc R . .
O8 O 0.22388(14) 0.29489(13) 0.20717(13) 0.0755(11) Uani 1 1 d . . .
C45 C 0.0768(4) 0.2319(4) 0.2984(4) 0.179(4) Uiso 1 1 d . A .
H45A H 0.0712 0.2052 0.2759 0.269 Uiso 1 1 calc R . .
H45B H 0.0452 0.2381 0.3026 0.269 Uiso 1 1 calc R . .
H45C H 0.1049 0.2246 0.3310 0.269 Uiso 1 1 calc R . .
O9 O 0.0904(2) 0.27402(18) 0.2770(2) 0.1252(17) Uiso 1 1 d . . .

loop_
_atom_site_aniso_label
_atom_site_aniso_U_11
_atom_site_aniso_U_22
_atom_site_aniso_U_33
_atom_site_aniso_U_23
_atom_site_aniso_U_13
_atom_site_aniso_U_12
Cu1 0.0557(5) 0.0820(6) 0.0519(5) 0.0019(4) -0.0066(3) -0.0062(4)
Cu2 0.0543(4) 0.0855(6) 0.0514(5) -0.0004(4) -0.0045(3) -0.0094(4)
Cu3 0.0638(5) 0.0878(6) 0.0514(5) -0.0057(4) 0.0062(4) -0.0092(4)
Cu4 0.0661(5) 0.0871(6) 0.0507(5) 0.0039(4) 0.0061(4) -0.0095(4)
C1A 0.077(6) 0.076(6) 0.125(6) -0.001(4) 0.031(5) -0.018(5)
C2A 0.078(5) 0.073(5) 0.074(4) 0.000(4) 0.030(4) -0.003(4)
C3A 0.078(5) 0.084(5) 0.044(4) -0.002(3) 0.026(3) -0.004(4)
C4A 0.054(4) 0.097(6) 0.042(3) 0.002(3) 0.014(3) 0.007(4)
C5A 0.075(6) 0.098(6) 0.080(5) 0.002(5) 0.025(4) 0.000(5)
C6A 0.090(6) 0.103(7) 0.104(6) 0.001(5) 0.042(4) -0.002(5)
C7A 0.131(8) 0.087(6) 0.134(7) 0.004(5) 0.052(6) -0.008(6)
C8A 0.121(8) 0.098(7) 0.131(7) -0.006(5) 0.057(6) -0.034(6)
C9A 0.074(5) 0.115(7) 0.063(4) -0.011(4) 0.027(4) -0.019(5)
C10A 0.088(7) 0.149(8) 0.100(6) -0.012(6) 0.039(5) -0.006(6)
C11A 0.066(5) 0.184(9) 0.085(5) -0.005(6) 0.028(4) 0.017(7)
C12A 0.090(6) 0.102(5) 0.076(5) 0.003(4) 0.032(4) 0.002(5)
N1A 0.059(4) 0.101(5) 0.148(6) 0.003(4) 0.029(4) -0.033(4)
O1A 0.068(3) 0.122(4) 0.204(6) 0.003(4) 0.036(4) 0.003(3)
O2A 0.112(4) 0.089(4) 0.139(5) 0.008(3) 0.042(3) -0.004(3)
C13A 0.184(10) 0.116(7) 0.120(8) -0.004(6) 0.014(7) 0.050(7)
C14A 0.187(10) 0.112(7) 0.132(8) 0.023(6) 0.059(7) 0.016(7)
C15A 0.068(5) 0.094(7) 0.348(16) 0.037(7) 0.011(7) -0.024(5)
C16A 0.074(5) 0.074(5) 0.077(5) 0.001(4) -0.008(4) -0.002(4)
O3A 0.053(2) 0.076(3) 0.077(3) 0.003(2) -0.002(2) -0.005(2)
O4A 0.053(3) 0.085(3) 0.077(3) -0.003(2) 0.001(2) -0.011(2)
C1B 0.081(6) 0.147(9) 0.087(5) 0.010(6) 0.023(4) 0.011(7)
C2B 0.095(7) 0.126(8) 0.094(6) 0.012(5) 0.030(5) 0.020(6)
C3B 0.088(7) 0.178(11) 0.061(5) 0.004(5) 0.026(4) 0.040(8)
C4B 0.127(9) 0.134(9) 0.100(6) 0.023(6) 0.045(6) 0.042(8)
C5B 0.136(9) 0.123(10) 0.110(7) 0.031(6) 0.051(6) 0.054(7)
C6B 0.104(8) 0.201(10) 0.124(8) 0.017(7) 0.042(6) -0.008(8)
C7B 0.087(9) 0.34(2) 0.139(9) 0.006(13) 0.040(7) 0.009(11)
C8B 0.143(13) 0.269(19) 0.116(8) 0.010(11) 0.042(8) 0.083(14)
C9B 0.101(9) 0.245(17) 0.091(7) 0.011(8) 0.035(6) 0.013(10)
C10B 0.28(2) 0.192(18) 0.152(11) 0.033(12) 0.078(14) 0.148(17)
C11B 0.25(2) 0.196(18) 0.181(13) 0.034(12) 0.093(15) 0.069(14)
C12B 0.171(11) 0.181(13) 0.161(10) 0.021(8) 0.074(8) 0.071(9)
N1B 0.078(5) 0.117(6) 0.104(5) 0.017(4) 0.031(3) 0.021(4)
O1B 0.133(5) 0.111(5) 0.190(7) 0.014(5) 0.057(5) 0.015(4)
O2B 0.162(7) 0.140(6) 0.263(9) 0.053(5) 0.114(7) 0.009(5)
O3B 0.084(3) 0.093(3) 0.074(3) -0.014(3) 0.019(3) -0.007(2)
O4B 0.081(3) 0.092(3) 0.069(3) 0.008(2) 0.020(2) -0.003(2)
C13B 0.108(6) 0.136(7) 0.102(6) 0.015(5) 0.038(5) 0.012(5)
C14B 0.101(6) 0.093(5) 0.105(6) 0.003(4) 0.035(5) 0.006(4)
C15B 0.077(5) 0.094(6) 0.119(6) -0.004(4) 0.036(4) -0.007(4)
C16B 0.060(4) 0.089(6) 0.075(6) 0.000(5) 0.017(4) -0.008(3)
C1C 0.086(6) 0.103(7) 0.055(4) -0.010(4) 0.019(4) 0.006(5)
C2C 0.092(6) 0.107(6) 0.046(4) -0.024(4) 0.018(4) -0.028(6)
C3C 0.069(6) 0.135(8) 0.039(4) -0.004(4) 0.014(3) -0.005(6)
C4C 0.083(6) 0.120(7) 0.045(4) 0.005(4) 0.011(4) 0.005(6)
C5C 0.099(7) 0.110(7) 0.049(4) -0.010(4) 0.015(4) 0.001(6)
C6C 0.122(7) 0.115(7) 0.085(6) -0.028(5) 0.038(5) -0.024(6)
C7C 0.179(12) 0.145(10) 0.097(7) -0.038(7) 0.063(9) -0.077(10)
C8C 0.140(11) 0.232(18) 0.080(7) -0.041(9) 0.048(7) -0.096(11)
C9C 0.080(7) 0.228(13) 0.038(4) -0.010(6) 0.013(4) -0.013(9)
C10C 0.082(7) 0.264(15) 0.076(6) 0.018(9) 0.021(5) -0.005(11)
C11C 0.120(11) 0.260(15) 0.093(7) 0.064(10) 0.034(7) 0.081(11)
C12C 0.088(7) 0.191(10) 0.084(6) 0.035(6) 0.021(5) 0.038(7)
N1C 0.074(4) 0.106(5) 0.047(3) -0.013(3) 0.013(3) -0.005(4)
O1C 0.101(4) 0.127(4) 0.117(4) -0.018(3) 0.037(3) 0.010(3)
O2C 0.135(5) 0.107(4) 0.118(4) -0.012(4) 0.034(3) -0.010(4)
O3C 0.078(3) 0.103(3) 0.063(3) -0.013(2) 0.013(2) -0.008(2)
O4C 0.083(4) 0.231(7) 0.140(5) -0.061(4) 0.036(4) -0.037(4)
C13C 0.085(5) 0.139(6) 0.067(5) -0.024(4) 0.024(4) -0.031(4)
C14C 0.072(4) 0.130(6) 0.069(4) -0.026(4) 0.019(4) -0.031(4)
C15C 0.115(6) 0.173(8) 0.073(5) -0.031(5) 0.035(5) -0.041(5)
C16C 0.087(6) 0.122(6) 0.090(6) -0.033(5) 0.032(5) -0.029(5)
C21 0.055(4) 0.086(5) 0.066(4) 0.000(4) -0.001(3) 0.004(3)
C22 0.069(4) 0.085(5) 0.063(4) -0.015(3) -0.004(4) 0.008(4)
C23 0.057(4) 0.089(5) 0.067(5) -0.006(4) 0.004(3) 0.005(4)
C24 0.065(4) 0.085(5) 0.065(4) -0.010(4) -0.001(4) 0.018(3)
C25 0.063(4) 0.095(5) 0.058(4) -0.005(4) 0.002(4) 0.005(4)
C26 0.061(4) 0.095(5) 0.065(4) 0.002(4) -0.007(3) 0.012(3)
C27 0.068(4) 0.087(5) 0.061(4) -0.007(4) -0.003(3) 0.012(3)
C28 0.052(4) 0.077(4) 0.060(4) 0.000(4) -0.006(3) 0.001(3)
C29 0.058(4) 0.084(5) 0.067(4) -0.002(4) -0.004(3) 0.017(3)
C30 0.072(4) 0.082(5) 0.062(4) -0.015(3) 0.000(4) 0.005(4)
C31 0.058(4) 0.093(5) 0.065(4) -0.010(4) 0.000(3) 0.016(3)
C32 0.063(4) 0.093(5) 0.057(4) -0.016(3) -0.005(3) 0.009(4)
N2 0.052(3) 0.085(4) 0.050(3) -0.008(3) -0.003(2) -0.008(3)
N3 0.058(3) 0.074(4) 0.065(4) -0.004(3) -0.001(3) 0.017(3)
C41 0.084(5) 0.106(5) 0.058(4) 0.013(4) 0.009(3) -0.008(4)
O5 0.060(2) 0.083(3) 0.046(2) 0.005(2) 0.0064(18) -0.0064(19)
C42 0.072(5) 0.112(6) 0.094(5) 0.004(4) 0.007(4) -0.027(4)
O6 0.057(2) 0.089(3) 0.058(2) -0.007(2) 0.0038(19) -0.018(2)
C43 0.070(5) 0.111(6) 0.100(5) 0.004(4) 0.002(4) 0.006(4)
O7 0.057(2) 0.085(3) 0.051(2) 0.001(2) -0.0033(19) -0.001(2)
C44 0.094(5) 0.106(5) 0.062(4) -0.017(4) 0.018(4) -0.012(4)
O8 0.071(3) 0.085(3) 0.048(2) -0.007(2) 0.0027(19) -0.006(2)

loop_
_atom_type_symbol
_atom_type_description
_atom_type_scat_dispersion_real
_atom_type_scat_dispersion_imag
_atom_type_scat_source
C C 0.0033 0.0016 'International Tables Vol C Tables 4.2.6.8 and 6.1.1.4'
H H 0.0000 0.0000 'International Tables Vol C Tables 4.2.6.8 and 6.1.1.4'
N N 0.0061 0.0033 'International Tables Vol C Tables 4.2.6.8 and 6.1.1.4'
O O 0.0106 0.0060 'International Tables Vol C Tables 4.2.6.8 and 6.1.1.4'
Cu Cu 0.3201 1.2651 'International Tables Vol C Tables 4.2.6.8 and 6.1.1.4'

loop_
_geom_angle_atom_site_label_1
_geom_angle_atom_site_label_2
_geom_angle_atom_site_label_3
_geom_angle
_geom_angle_site_symmetry_1
_geom_angle_site_symmetry_3
O7 Cu1 O5 79.28(14) . .
O7 Cu1 O3A 167.77(16) . .
O5 Cu1 O3A 93.31(15) . .
O7 Cu1 N3 96.41(17) . 8_455
O5 Cu1 N3 175.44(18) . 8_455
O3A Cu1 N3 91.19(18) . 8_455
O7 Cu1 O9 98.85(16) . .
O5 Cu1 O9 92.29(16) . .
O3A Cu1 O9 91.09(17) . .
N3 Cu1 O9 86.89(19) 8_455 .
O7 Cu1 O8 79.47(14) . .
O5 Cu1 O8 87.49(13) . .
O3A Cu1 O8 90.59(15) . .
N3 Cu1 O8 93.20(17) 8_455 .
O9 Cu1 O8 178.31(15) . .
O7 Cu1 Cu3 39.24(9) . .
O5 Cu1 Cu3 40.04(11) . .
O3A Cu1 Cu3 132.70(11) . .
N3 Cu1 Cu3 135.61(15) 8_455 .
O9 Cu1 Cu3 96.87(12) . .
O8 Cu1 Cu3 81.89(9) . .
O7 Cu1 Cu2 89.58(10) . .
O5 Cu1 Cu2 51.26(11) . .
O3A Cu1 Cu2 78.21(12) . .
N3 Cu1 Cu2 130.70(15) 8_455 .
O9 Cu1 Cu2 140.47(12) . .
O8 Cu1 Cu2 39.94(8) . .
Cu3 Cu1 Cu2 66.28(2) . .
O7 Cu1 Cu4 44.70(11) . .
O5 Cu1 Cu4 80.62(11) . .
O3A Cu1 Cu4 124.84(13) . .
N3 Cu1 Cu4 97.39(16) 8_455 .
O9 Cu1 Cu4 143.52(12) . .
O8 Cu1 Cu4 34.81(9) . .
Cu3 Cu1 Cu4 55.57(2) . .
Cu2 Cu1 Cu4 55.41(2) . .
O4A Cu2 O8 93.45(16) . .
O4A Cu2 O6 172.22(15) . .
O8 Cu2 O6 79.69(15) . .
O4A Cu2 N2 89.05(19) . .
O8 Cu2 N2 170.55(18) . .
O6 Cu2 N2 98.31(18) . .
O4A Cu2 O5 93.00(15) . .
O8 Cu2 O5 92.20(14) . .
O6 Cu2 O5 83.67(14) . .
N2 Cu2 O5 96.77(17) . .
O4A Cu2 Cu4 132.89(11) . .
O8 Cu2 Cu4 39.93(11) . .
O6 Cu2 Cu4 39.92(10) . .
N2 Cu2 Cu4 138.03(15) . .
O5 Cu2 Cu4 84.51(9) . .
O4A Cu2 Cu1 79.25(12) . .
O8 Cu2 Cu1 55.67(11) . .
O6 Cu2 Cu1 93.75(11) . .
N2 Cu2 Cu1 133.78(14) . .
O5 Cu2 Cu1 40.52(8) . .
Cu4 Cu2 Cu1 68.65(2) . .
O4A Cu2 Cu3 128.38(13) . .
O8 Cu2 Cu3 83.53(12) . .
O6 Cu2 Cu3 47.64(11) . .
N2 Cu2 Cu3 102.03(17) . .
O5 Cu2 Cu3 36.11(9) . .
Cu4 Cu2 Cu3 56.77(2) . .
Cu1 Cu2 Cu3 56.74(2) . .
O3C Cu3 O7 170.85(18) . .
O3C Cu3 O3B 90.01(17) . .
O7 Cu3 O3B 94.73(16) . .
O3C Cu3 O5 96.91(16) . .
O7 Cu3 O5 79.53(15) . .
O3B Cu3 O5 169.56(18) . .
O3C Cu3 O6 97.57(17) . .
O7 Cu3 O6 90.21(14) . .
O3B Cu3 O6 90.58(17) . .
O5 Cu3 O6 80.78(14) . .
O3C Cu3 O4C 49.93(17) . .
O7 Cu3 O4C 121.81(16) . .
O3B Cu3 O4C 93.4(2) . .
O5 Cu3 O4C 97.07(18) . .
O6 Cu3 O4C 147.20(15) . .
O3C Cu3 Cu4 135.08(15) . .
O7 Cu3 Cu4 53.81(11) . .
O3B Cu3 Cu4 78.12(14) . .
O5 Cu3 Cu4 91.47(11) . .
O6 Cu3 Cu4 40.47(8) . .
O4C Cu3 Cu4 169.51(14) . .
O3C Cu3 Cu1 136.17(13) . .
O7 Cu3 Cu1 39.61(11) . .
O3B Cu3 Cu1 133.82(13) . .
O5 Cu3 Cu1 39.93(10) . .
O6 Cu3 Cu1 84.57(8) . .
O4C Cu3 Cu1 114.70(13) . .
Cu4 Cu3 Cu1 68.70(2) . .
O3C Cu3 Cu2 101.51(14) . .
O7 Cu3 Cu2 82.01(11) . .
O3B Cu3 Cu2 126.00(14) . .
O5 Cu3 Cu2 44.91(11) . .
O6 Cu3 Cu2 35.96(9) . .
O4C Cu3 Cu2 133.80(14) . .
Cu4 Cu3 Cu2 56.64(2) . .
Cu1 Cu3 Cu2 56.98(2) . .
O3D Cu4 O4B 84.3(3) . .
O3D Cu4 O6 173.6(3) . .
O4B Cu4 O6 94.54(16) . .
O3D Cu4 O8 102.6(3) . .
O4B Cu4 O8 171.10(18) . .
O6 Cu4 O8 79.19(15) . .
O3D Cu4 O3E 15.6(4) . .
O4B Cu4 O3E 97.1(3) . .
O6 Cu4 O3E 160.9(3) . .
O8 Cu4 O3E 90.7(3) . .
O3D Cu4 O7 95.9(3) . .
O4B Cu4 O7 92.47(16) . .
O6 Cu4 O7 90.43(13) . .
O8 Cu4 O7 81.35(14) . .
O3E Cu4 O7 104.1(3) . .
O3D Cu4 C16D 28.9(3) . .
O4B Cu4 C16D 87.0(3) . .
O6 Cu4 C16D 144.9(3) . .
O8 Cu4 C16D 101.8(3) . .
O3E Cu4 C16D 22.3(3) . .
O7 Cu4 C16D 124.6(3) . .
O3D Cu4 O4D 57.8(3) . .
O4B Cu4 O4D 89.0(3) . .
O6 Cu4 O4D 115.9(2) . .
O8 Cu4 O4D 99.4(3) . .
O3E Cu4 O4D 49.4(3) . .
O7 Cu4 O4D 153.4(2) . .
C16D Cu4 O4D 29.0(2) . .
O3D Cu4 O4E 62.0(3) . .
O4B Cu4 O4E 101.4(3) . .
O6 Cu4 O4E 112.3(2) . .
O8 Cu4 O4E 86.9(3) . .
O3E Cu4 O4E 50.4(3) . .
O7 Cu4 O4E 152.0(2) . .
C16D Cu4 O4E 34.0(4) . .
O4D Cu4 O4E 12.6(3) . .
O3D Cu4 Cu2 142.3(3) . .
O4B Cu4 Cu2 133.34(12) . .
O6 Cu4 Cu2 39.68(11) . .
O8 Cu4 Cu2 39.67(10) . .
O3E Cu4 Cu2 129.3(3) . .
O7 Cu4 Cu2 81.90(9) . .
C16D Cu4 Cu2 133.7(3) . .
O4D Cu4 Cu2 115.7(2) . .
O4E Cu4 Cu2 104.8(2) . .
O3D Cu4 Cu3 131.2(3) . .
O4B Cu4 Cu3 79.48(14) . .
O6 Cu4 Cu3 54.38(11) . .
O8 Cu4 Cu3 91.70(11) . .
O3E Cu4 Cu3 143.0(3) . .
O7 Cu4 Cu3 40.13(8) . .
C16D Cu4 Cu3 158.1(3) . .
O4D Cu4 Cu3 163.7(2) . .
O4E Cu4 Cu3 166.6(2) . .
Cu2 Cu4 Cu3 66.59(2) . .
O3D Cu4 Cu1 103.0(2) . .
O4B Cu4 Cu1 126.46(14) . .
O6 Cu4 Cu1 82.76(11) . .
O8 Cu4 Cu1 46.91(12) . .
O3E Cu4 Cu1 102.2(2) . .
O7 Cu4 Cu1 34.48(9) . .
C16D Cu4 Cu1 123.8(3) . .
O4D Cu4 Cu1 139.9(2) . .
O4E Cu4 Cu1 129.2(2) . .
Cu2 Cu4 Cu1 55.93(2) . .
Cu3 Cu4 Cu1 55.73(2) . .
O1A C1A N1A 119.9(6) . .
O1A C1A C2A 124.6(7) . .
N1A C1A C2A 115.5(7) . .
C6A C2A C3A 119.1(6) . .
C6A C2A C1A 118.5(7) . .
C3A C2A C1A 122.5(7) . .
C2A C3A C4A 119.8(6) . .
C2A C3A C9A 119.3(7) . .
C4A C3A C9A 120.8(6) . .
C12A C4A C3A 119.3(6) . .
C12A C4A C5A 120.6(7) . .
C3A C4A C5A 120.1(6) . .
O2A C5A N1A 120.5(7) . .
O2A C5A C4A 122.4(7) . .
N1A C5A C4A 117.0(7) . .
C2A C6A C7A 121.2(7) . .
C2A C6A H6A 119.4 . .
C7A C6A H6A 119.4 . .
C8A C7A C6A 120.2(8) . .
C8A C7A H7A 119.9 . .
C6A C7A H7A 119.9 . .
C7A C8A C9A 121.2(7) . .
C7A C8A H8A 119.4 . .
C9A C8A H8A 119.4 . .
C8A C9A C10A 125.0(8) . .
C8A C9A C3A 118.8(7) . .
C10A C9A C3A 116.2(7) . .
C11A C10A C9A 122.6(8) . .
C11A C10A H10A 118.7 . .
C9A C10A H10A 118.7 . .
C10A C11A C12A 121.3(8) . .
C10A C11A H11A 119.3 . .
C12A C11A H11A 119.3 . .
C4A C12A C11A 119.8(7) . .
C4A C12A H12A 120.1 . .
C11A C12A H12A 120.1 . .
C5A N1A C1A 124.9(6) . .
C5A N1A C13A 117.4(6) . .
C1A N1A C13A 117.2(6) . .
N1A C13A C14A 109.0(6) . .
N1A C13A H13A 109.9 . .
C14A C13A H13A 109.9 . .
N1A C13A H13B 109.9 . .
C14A C13A H13B 109.9 . .
H13A C13A H13B 108.3 . .
C13A C14A C15A 107.2(5) . .
C13A C14A H14A 110.3 . .
C15A C14A H14A 110.3 . .
C13A C14A H14B 110.3 . .
C15A C14A H14B 110.3 . .
H14A C14A H14B 108.5 . .
C16A C15A C14A 116.5(7) . .
C16A C15A H15A 108.2 . .
C14A C15A H15A 108.2 . .
C16A C15A H15B 108.2 . .
C14A C15A H15B 108.2 . .
H15A C15A H15B 107.3 . .
O4A C16A O3A 128.2(5) . .
O4A C16A C15A 114.4(6) . .
O3A C16A C15A 117.3(7) . .
C16A O3A Cu1 126.6(4) . .
C16A O4A Cu2 127.5(4) . .
O1B C1B N1B 120.1(8) . .
O1B C1B C2B 123.4(10) . .
N1B C1B C2B 116.5(9) . .
C6B C2B C3B 119.2(10) . .
C6B C2B C1B 120.1(10) . .
C3B C2B C1B 120.7(9) . .
C2B C3B C4B 120.1(9) . .
C2B C3B C9B 124.8(13) . .
C4B C3B C9B 115.0(13) . .
C12B C4B C3B 121.1(11) . .
C12B C4B C5B 117.1(12) . .
C3B C4B C5B 121.8(10) . .
O2B C5B N1B 121.1(9) . .
O2B C5B C4B 125.4(11) . .
N1B C5B C4B 113.5(10) . .
C2B C6B C7B 118.3(11) . .
C2B C6B H6B 120.8 . .
C7B C6B H6B 120.8 . .
C8B C7B C6B 118.9(14) . .
C8B C7B H7B 120.5 . .
C6B C7B H7B 120.5 . .
C7B C8B C9B 126.0(16) . .
C7B C8B H8B 117.0 . .
C9B C8B H8B 117.0 . .
C10B C9B C8B 124.8(16) . .
C10B C9B C3B 122.4(14) . .
C8B C9B C3B 112.8(15) . .
C11B C10B C9B 121(2) . .
C11B C10B H10B 119.3 . .
C9B C10B H10B 119.3 . .
C10B C11B C12B 119(2) . .
C10B C11B H11B 120.5 . .
C12B C11B H11B 120.5 . .
C4B C12B C11B 120.8(14) . .
C4B C12B H12B 119.6 . .
C11B C12B H12B 119.6 . .
C1B N1B C5B 127.3(8) . .
C1B N1B C13B 116.4(7) . .
C5B N1B C13B 116.2(8) . .
C16B O3B Cu3 129.0(4) . .
C16B O4B Cu4 127.2(4) . .
N1B C13B C14B 112.0(6) . .
N1B C13B H13C 109.2 . .
C14B C13B H13C 109.2 . .
N1B C13B H13D 109.2 . .
C14B C13B H13D 109.2 . .
H13C C13B H13D 107.9 . .
C15B C14B C13B 110.2(6) . .
C15B C14B H14C 109.6 . .
C13B C14B H14C 109.6 . .
C15B C14B H14D 109.6 . .
C13B C14B H14D 109.6 . .
H14C C14B H14D 108.1 . .
C14B C15B C16B 111.2(5) . .
C14B C15B H15C 109.4 . .
C16B C15B H15C 109.4 . .
C14B C15B H15D 109.4 . .
C16B C15B H15D 109.4 . .
H15C C15B H15D 108.0 . .
O4B C16B O3B 126.0(6) . .
O4B C16B C15B 118.0(6) . .
O3B C16B C15B 116.0(6) . .
O1C C1C N1C 120.7(7) . .
O1C C1C C2C 123.3(8) . .
N1C C1C C2C 116.0(7) . .
C6C C2C C3C 122.6(8) . .
C6C C2C C1C 117.8(9) . .
C3C C2C C1C 119.6(8) . .
C4C C3C C2C 121.2(7) . .
C4C C3C C9C 121.9(10) . .
C2C C3C C9C 116.9(10) . .
C12C C4C C3C 121.0(9) . .
C12C C4C C5C 118.2(10) . .
C3C C4C C5C 120.8(8) . .
O2C C5C N1C 119.7(8) . .
O2C C5C C4C 123.4(9) . .
N1C C5C C4C 116.9(8) . .
C2C C6C C7C 117.6(9) . .
C2C C6C H6C 121.2 . .
C7C C6C H6C 121.2 . .
C8C C7C C6C 122.9(13) . .
C8C C7C H7C 118.6 . .
C6C C7C H7C 118.6 . .
C7C C8C C9C 121.8(14) . .
C7C C8C H8C 119.1 . .
C9C C8C H8C 119.1 . .
C8C C9C C10C 127.0(12) . .
C8C C9C C3C 118.1(11) . .
C10C C9C C3C 114.9(12) . .
C11C C10C C9C 122.1(12) . .
C11C C10C H10C 119.0 . .
C9C C10C H10C 119.0 . .
C10C C11C C12C 121.4(11) . .
C10C C11C H11C 119.3 . .
C12C C11C H11C 119.3 . .
C4C C12C C11C 118.7(10) . .
C4C C12C H12C 120.6 . .
C11C C12C H12C 120.6 . .
C5C N1C C1C 125.5(7) . .
C5C N1C C13C 115.7(7) . .
C1C N1C C13C 118.9(6) . .
C16C O3C Cu3 115.3(5) . .
C16C O4C Cu3 71.0(5) . .
N1C C13C C14C 111.8(5) . .
N1C C13C H13E 109.3 . .
C14C C13C H13E 109.3 . .
N1C C13C H13F 109.3 . .
C14C C13C H13F 109.3 . .
H13E C13C H13F 107.9 . .
C15C C14C C13C 110.6(5) . .
C15C C14C H14E 109.5 . .
C13C C14C H14E 109.5 . .
C15C C14C H14F 109.5 . .
C13C C14C H14F 109.5 . .
H14E C14C H14F 108.1 . .
C16C C15C C14C 116.4(6) . .
C16C C15C H15E 108.2 . .
C14C C15C H15E 108.2 . .
C16C C15C H15F 108.2 . .
C14C C15C H15F 108.2 . .
H15E C15C H15F 107.3 . .
O4C C16C O3C 123.7(7) . .
O4C C16C C15C 119.7(8) . .
O3C C16C C15C 116.6(7) . .
O1D C1D N1D 127.1(14) . .
O1D C1D C2D 117.4(16) . .
N1D C1D C2D 114.6(12) . .
C6D C2D C3D 114.3(11) . .
C6D C2D C1D 118.8(13) . .
C3D C2D C1D 126.9(12) . .
C2D C3D C4D 116.8(13) . .
C2D C3D C9D 122.2(13) . .
C4D C3D C9D 120.7(13) . .
C12D C4D C3D 119.4(15) . .
C12D C4D C5D 120.1(14) . .
C3D C4D C5D 119.0(13) . .
O2D C5D N1D 122.0(13) . .
O2D C5D C4D 118.5(13) . .
N1D C5D C4D 118.6(13) . .
C2D C6D C7D 122.8(15) . .
C2D C6D H6D 118.6 . .
C7D C6D H6D 118.6 . .
C8D C7D C6D 123.8(18) . .
C8D C7D H7D 118.1 . .
C6D C7D H7D 118.1 . .
C7D C8D C9D 115.7(18) . .
C7D C8D H8D 122.2 . .
C9D C8D H8D 122.2 . .
C8D C9D C3D 121.0(15) . .
C8D C9D C10D 123.7(16) . .
C3D C9D C10D 115.2(14) . .
C11D C10D C9D 122.2(19) . .
C11D C10D H10D 118.9 . .
C9D C10D H10D 118.9 . .
C10D C11D C12D 123.7(19) . .
C10D C11D H11D 118.2 . .
C12D C11D H11D 118.2 . .
C4D C12D C11D 117.9(16) . .
C4D C12D H12D 121.1 . .
C11D C12D H12D 121.1 . .
C5D N1D C1D 122.7(13) . .
C5D N1D C13D 116.0(13) . .
C1D N1D C13D 121.3(11) . .
C16D O3D Cu4 102.2(7) . .
C16D O4D Cu4 74.0(7) . .
N1D C13D C14D 113.1(13) . .
N1D C13D H13G 109.0 . .
C14D C13D H13G 109.0 . .
N1D C13D H13H 109.0 . .
C14D C13D H13H 109.0 . .
H13G C13D H13H 107.8 . .
C15D C14D C13D 115.8(13) . .
C15D C14D H14G 108.3 . .
C13D C14D H14G 108.3 . .
C15D C14D H14H 108.3 . .
C13D C14D H14H 108.3 . .
H14G C14D H14H 107.4 . .
C14D C15D C16D 111.0(12) . .
C14D C15D H15G 109.4 . .
C16D C15D H15G 109.4 . .
C14D C15D H15H 109.4 . .
C16D C15D H15H 109.4 . .
H15G C15D H15H 108.0 . .
O3D C16D O4D 125.8(11) . .
O3D C16D C15D 113.9(11) . .
O4D C16D C15D 120.2(11) . .
O3D C16D Cu4 48.9(6) . .
O4D C16D Cu4 77.0(7) . .
C15D C16D Cu4 162.8(9) . .
O1E C1E N1E 112.5(15) . .
O1E C1E C2E 131.7(17) . .
N1E C1E C2E 114.8(13) . .
C6E C2E C1E 119.3(15) . .
C6E C2E C3E 119.5(13) . .
C1E C2E C3E 120.9(14) . .
C2E C3E C4E 121.7(13) . .
C2E C3E C9E 118.2(13) . .
C4E C3E C9E 119.8(13) . .
C12E C4E C3E 120.0(15) . .
C12E C4E C5E 120.1(16) . .
C3E C4E C5E 119.5(14) . .
O2E C5E N1E 116.0(16) . .
O2E C5E C4E 129.0(16) . .
N1E C5E C4E 114.2(14) . .
C2E C6E C7E 119.4(17) . .
C2E C6E H6E 120.3 . .
C7E C6E H6E 120.3 . .
C8E C7E C6E 122.7(18) . .
C8E C7E H7E 118.7 . .
C6E C7E H7E 118.7 . .
C7E C8E C9E 120.4(18) . .
C7E C8E H8E 119.8 . .
C9E C8E H8E 119.8 . .
C8E C9E C10E 123.8(17) . .
C8E C9E C3E 119.3(16) . .
C10E C9E C3E 116.6(14) . .
C11E C10E C9E 119.9(18) . .
C11E C10E H10E 120.1 . .
C9E C10E H10E 120.1 . .
C10E C11E C12E 126.8(19) . .
C10E C11E H11E 116.6 . .
C12E C11E H11E 116.6 . .
C4E C12E C11E 116.1(18) . .
C4E C12E H12E 121.9 . .
C11E C12E H12E 121.9 . .
C1E N1E C5E 128.6(14) . .
C1E N1E C13E 114.3(13) . .
C5E N1E C13E 117.0(13) . .
N1E C13E C14E 110.3(13) . .
N1E C13E H13I 109.6 . .
C14E C13E H13I 109.6 . .
N1E C13E H13J 109.6 . .
C14E C13E H13J 109.6 . .
H13I C13E H13J 108.1 . .
C15E C14E C13E 109.0(13) . .
C15E C14E H14I 109.9 . .
C13E C14E H14I 109.9 . .
C15E C14E H14J 109.9 . .
C13E C14E H14J 109.9 . .
H14I C14E H14J 108.3 . .
C14E C15E C16E 114.5(11) . .
C14E C15E H15I 108.6 . .
C16E C15E H15I 108.6 . .
C14E C15E H15J 108.6 . .
C16E C15E H15J 108.6 . .
H15I C15E H15J 107.6 . .
O4E C16E O3E 122.4(11) . .
O4E C16E C15E 117.3(11) . .
O3E C16E C15E 120.3(11) . .
C16E O4E Cu4 73.0(7) . .
C16E O3E Cu4 113.6(8) . .
N2 C21 C22 123.5(6) . .
N2 C21 H21 118.2 . .
C22 C21 H21 118.2 . .
C23 C22 C21 118.8(6) . .
C23 C22 H22 120.6 . .
C21 C22 H22 120.6 . .
C22 C23 C24 116.8(5) . .
C22 C23 C26 122.8(6) . .
C24 C23 C26 120.4(6) . .
C25 C24 C23 120.6(6) . .
C25 C24 H24 119.7 . .
C23 C24 H24 119.7 . .
N2 C25 C24 123.0(6) . .
N2 C25 H25 118.5 . .
C24 C25 H25 118.5 . .
C27 C26 C23 126.1(6) . .
C27 C26 H26 116.9 . .
C23 C26 H26 116.9 . .
C26 C27 C28 126.1(6) . .
C26 C27 H27 117.0 . .
C28 C27 H27 117.0 . .
C32 C28 C29 117.7(5) . .
C32 C28 C27 123.8(6) . .
C29 C28 C27 118.5(6) . .
C30 C29 C28 118.9(5) . .
C30 C29 H29 120.5 . .
C28 C29 H29 120.5 . .
N3 C30 C29 123.7(6) . .
N3 C30 H30 118.1 . .
C29 C30 H30 118.1 . .
N3 C31 C32 123.0(5) . .
N3 C31 H31 118.5 . .
C32 C31 H31 118.5 . .
C28 C32 C31 119.7(6) . .
C28 C32 H32 120.2 . .
C31 C32 H32 120.2 . .
C21 N2 C25 117.2(5) . .
C21 N2 Cu2 122.2(4) . .
C25 N2 Cu2 120.4(4) . .
C31 N3 C30 116.9(5) . .
C31 N3 Cu1 124.3(4) . 8_556
C30 N3 Cu1 118.8(4) . 8_556
O5 C41 H41A 109.5 . .
O5 C41 H41B 109.5 . .
H41A C41 H41B 109.5 . .
O5 C41 H41C 109.5 . .
H41A C41 H41C 109.5 . .
H41B C41 H41C 109.5 . .
C41 O5 Cu1 121.8(3) . .
C41 O5 Cu3 123.2(3) . .
Cu1 O5 Cu3 100.03(16) . .
C41 O5 Cu2 117.4(3) . .
Cu1 O5 Cu2 88.21(14) . .
Cu3 O5 Cu2 98.98(15) . .
O6 C42 H42A 109.5 . .
O6 C42 H42B 109.5 . .
H42A C42 H42B 109.5 . .
O6 C42 H42C 109.5 . .
H42A C42 H42C 109.5 . .
H42B C42 H42C 109.5 . .
C42 O6 Cu2 128.6(4) . .
C42 O6 Cu4 117.9(4) . .
Cu2 O6 Cu4 100.40(15) . .
C42 O6 Cu3 118.4(4) . .
Cu2 O6 Cu3 96.40(15) . .
Cu4 O6 Cu3 85.15(13) . .
O7 C43 H43A 109.5 . .
O7 C43 H43B 109.5 . .
H43A C43 H43B 109.5 . .
O7 C43 H43C 109.5 . .
H43A C43 H43C 109.5 . .
H43B C43 H43C 109.5 . .
C43 O7 Cu3 117.4(4) . .
C43 O7 Cu1 125.7(4) . .
Cu3 O7 Cu1 101.16(16) . .
C43 O7 Cu4 117.7(4) . .
Cu3 O7 Cu4 86.06(13) . .
Cu1 O7 Cu4 100.82(16) . .
O8 C44 H44A 109.5 . .
O8 C44 H44B 109.5 . .
H44A C44 H44B 109.5 . .
O8 C44 H44C 109.5 . .
H44A C44 H44C 109.5 . .
H44B C44 H44C 109.5 . .
C44 O8 Cu2 122.2(4) . .
C44 O8 Cu4 126.4(4) . .
Cu2 O8 Cu4 100.39(16) . .
C44 O8 Cu1 115.3(3) . .
Cu2 O8 Cu1 84.39(14) . .
Cu4 O8 Cu1 98.28(16) . .
O9 C45 H45A 109.5 . .
O9 C45 H45B 109.5 . .
H45A C45 H45B 109.5 . .
O9 C45 H45C 109.5 . .
H45A C45 H45C 109.5 . .
H45B C45 H45C 109.5 . .
C45 O9 Cu1 129.5(5) . .

loop_
_geom_bond_atom_site_label_1
_geom_bond_atom_site_label_2
_geom_bond_distance
_geom_bond_site_symmetry_2
Cu1 O7 1.955(4) .
Cu1 O5 1.961(3) .
Cu1 O3A 1.980(4) .
Cu1 N3 1.983(4) 8_455
Cu1 O9 2.492(5) .
Cu1 O8 2.504(4) .
Cu1 Cu3 3.0089(10) .
Cu1 Cu2 3.0171(10) .
Cu1 Cu4 3.3923(10) .
Cu2 O4A 1.943(4) .
Cu2 O8 1.946(3) .
Cu2 O6 1.947(4) .
Cu2 N2 1.999(4) .
Cu2 O5 2.355(4) .
Cu2 Cu4 2.9984(10) .
Cu2 Cu3 3.2944(11) .
Cu3 O3C 1.926(4) .
Cu3 O7 1.940(3) .
Cu3 O3B 1.952(5) .
Cu3 O5 1.966(4) .
Cu3 O6 2.450(4) .
Cu3 O4C 2.847(6) .
Cu3 Cu4 3.0030(11) .
Cu4 O3D 1.953(9) .
Cu4 O4B 1.955(5) .
Cu4 O6 1.956(3) .
Cu4 O8 1.957(4) .
Cu4 O3E 1.979(9) .
Cu4 O7 2.429(4) .
Cu4 C16D 2.534(11) .
Cu4 O4D 2.569(10) .
Cu4 O4E 2.830(11) .
C1A O1A 1.223(7) .
C1A N1A 1.401(8) .
C1A C2A 1.431(8) .
C2A C6A 1.363(8) .
C2A C3A 1.392(8) .
C3A C4A 1.407(8) .
C3A C9A 1.429(8) .
C4A C12A 1.355(8) .
C4A C5A 1.438(9) .
C5A O2A 1.223(7) .
C5A N1A 1.400(8) .
C6A C7A 1.393(9) .
C6A H6A 0.9300 .
C7A C8A 1.340(10) .
C7A H7A 0.9300 .
C8A C9A 1.375(9) .
C8A H8A 0.9300 .
C9A C10A 1.398(9) .
C10A C11A 1.320(9) .
C10A H10A 0.9300 .
C11A C12A 1.406(9) .
C11A H11A 0.9300 .
C12A H12A 0.9300 .
N1A C13A 1.483(11) .
C13A C14A 1.503(5) .
C13A H13A 0.9700 .
C13A H13B 0.9700 .
C14A C15A 1.556(5) .
C14A H14A 0.9700 .
C14A H14B 0.9700 .
C15A C16A 1.524(5) .
C15A H15A 0.9700 .
C15A H15B 0.9700 .
C16A O4A 1.239(7) .
C16A O3A 1.267(7) .
C1B O1B 1.211(9) .
C1B N1B 1.388(10) .
C1B C2B 1.443(11) .
C2B C6B 1.392(11) .
C2B C3B 1.397(11) .
C3B C4B 1.403(11) .
C3B C9B 1.429(14) .
C4B C12B 1.387(12) .
C4B C5B 1.480(13) .
C5B O2B 1.200(11) .
C5B N1B 1.398(10) .
C6B C7B 1.438(14) .
C6B H6B 0.9300 .
C7B C8B 1.379(16) .
C7B H7B 0.9300 .
C8B C9B 1.387(17) .
C8B H8B 0.9300 .
C9B C10B 1.379(18) .
C10B C11B 1.32(2) .
C10B H10B 0.9300 .
C11B C12B 1.415(19) .
C11B H11B 0.9300 .
C12B H12B 0.9300 .
N1B C13B 1.485(8) .
O3B C16B 1.261(7) .
O4B C16B 1.258(7) .
C13B C14B 1.535(8) .
C13B H13C 0.9700 .
C13B H13D 0.9700 .
C14B C15B 1.523(8) .
C14B H14C 0.9700 .
C14B H14D 0.9700 .
C15B C16B 1.527(8) .
C15B H15C 0.9700 .
C15B H15D 0.9700 .
C1C O1C 1.209(7) .
C1C N1C 1.379(8) .
C1C C2C 1.497(10) .
C2C C6C 1.358(9) .
C2C C3C 1.386(9) .
C3C C4C 1.377(9) .
C3C C9C 1.442(11) .
C4C C12C 1.353(10) .
C4C C5C 1.457(10) .
C5C O2C 1.230(8) .
C5C N1C 1.375(9) .
C6C C7C 1.397(13) .
C6C H6C 0.9300 .
C7C C8C 1.281(14) .
C7C H7C 0.9300 .
C8C C9C 1.393(14) .
C8C H8C 0.9300 .
C9C C10C 1.395(13) .
C10C C11C 1.370(13) .
C10C H10C 0.9300 .
C11C C12C 1.395(14) .
C11C H11C 0.9300 .
C12C H12C 0.9300 .
N1C C13C 1.483(8) .
O3C C16C 1.249(8) .
O4C C16C 1.223(8) .
C13C C14C 1.539(8) .
C13C H13E 0.9700 .
C13C H13F 0.9700 .
C14C C15C 1.513(9) .
C14C H14E 0.9700 .
C14C H14F 0.9700 .
C15C C16C 1.508(9) .
C15C H15E 0.9700 .
C15C H15F 0.9700 .
C1D O1D 1.279(13) .
C1D N1D 1.409(15) .
C1D C2D 1.416(13) .
C2D C6D 1.375(15) .
C2D C3D 1.384(14) .
C3D C4D 1.415(16) .
C3D C9D 1.421(14) .
C4D C12D 1.371(15) .
C4D C5D 1.465(16) .
C5D O2D 1.226(13) .
C5D N1D 1.407(13) .
C6D C7D 1.382(14) .
C6D H6D 0.9300 .
C7D C8D 1.335(19) .
C7D H7D 0.9300 .
C8D C9D 1.381(17) .
C8D H8D 0.9300 .
C9D C10D 1.442(17) .
C10D C11D 1.273(17) .
C10D H10D 0.9300 .
C11D C12D 1.404(17) .
C11D H11D 0.9300 .
C12D H12D 0.9300 .
N1D C13D 1.480(13) .
O3D C16D 1.253(10) .
O4D C16D 1.276(10) .
C13D C14D 1.577(12) .
C13D H13G 0.9700 .
C13D H13H 0.9700 .
C14D C15D 1.523(12) .
C14D H14G 0.9700 .
C14D H14H 0.9700 .
C15D C16D 1.548(11) .
C15D H15G 0.9700 .
C15D H15H 0.9700 .
C1E O1E 1.265(13) .
C1E N1E 1.400(15) .
C1E C2E 1.402(14) .
C2E C6E 1.366(16) .
C2E C3E 1.413(14) .
C3E C4E 1.414(16) .
C3E C9E 1.443(15) .
C4E C12E 1.369(16) .
C4E C5E 1.445(16) .
C5E O2E 1.223(14) .
C5E N1E 1.401(14) .
C6E C7E 1.380(15) .
C6E H6E 0.9300 .
C7E C8E 1.344(18) .
C7E H7E 0.9300 .
C8E C9E 1.350(18) .
C8E H8E 0.9300 .
C9E C10E 1.423(18) .
C10E C11E 1.257(16) .
C10E H10E 0.9300 .
C11E C12E 1.416(18) .
C11E H11E 0.9300 .
C12E H12E 0.9300 .
N1E C13E 1.484(13) .
C13E C14E 1.589(12) .
C13E H13I 0.9700 .
C13E H13J 0.9700 .
C14E C15E 1.497(12) .
C14E H14I 0.9700 .
C14E H14J 0.9700 .
C15E C16E 1.508(11) .
C15E H15I 0.9700 .
C15E H15J 0.9700 .
C16E O4E 1.238(10) .
C16E O3E 1.261(10) .
C21 N2 1.318(7) .
C21 C22 1.386(7) .
C21 H21 0.9300 .
C22 C23 1.375(8) .
C22 H22 0.9300 .
C23 C24 1.384(7) .
C23 C26 1.480(8) .
C24 C25 1.347(7) .
C24 H24 0.9300 .
C25 N2 1.330(7) .
C25 H25 0.9300 .
C26 C27 1.307(8) .
C26 H26 0.9300 .
C27 C28 1.446(7) .
C27 H27 0.9300 .
C28 C32 1.371(7) .
C28 C29 1.406(8) .
C29 C30 1.373(7) .
C29 H29 0.9300 .
C30 N3 1.348(7) .
C30 H30 0.9300 .
C31 N3 1.337(7) .
C31 C32 1.395(7) .
C31 H31 0.9300 .
C32 H32 0.9300 .
N3 Cu1 1.983(4) 8_556
C41 O5 1.415(6) .
C41 H41A 0.9600 .
C41 H41B 0.9600 .
C41 H41C 0.9600 .
C42 O6 1.426(6) .
C42 H42A 0.9600 .
C42 H42B 0.9600 .
C42 H42C 0.9600 .
C43 O7 1.436(7) .
C43 H43A 0.9600 .
C43 H43B 0.9600 .
C43 H43C 0.9600 .
C44 O8 1.408(6) .
C44 H44A 0.9600 .
C44 H44B 0.9600 .
C44 H44C 0.9600 .
C45 O9 1.457(9) .
C45 H45A 0.9600 .
C45 H45B 0.9600 .
C45 H45C 0.9600 .

loop_
_geom_torsion_atom_site_label_1
_geom_torsion_atom_site_label_2
_geom_torsion_atom_site_label_3
_geom_torsion_atom_site_label_4
_geom_torsion
_geom_torsion_site_symmetry_1
_geom_torsion_site_symmetry_4
O7 Cu1 Cu2 O4A -175.74(16) . .
O5 Cu1 Cu2 O4A 107.71(18) . .
O3A Cu1 Cu2 O4A 3.64(17) . .
N3 Cu1 Cu2 O4A -77.6(2) 8_455 .
O9 Cu1 Cu2 O4A 80.8(2) . .
O8 Cu1 Cu2 O4A -101.77(18) . .
Cu3 Cu1 Cu2 O4A 151.69(12) . .
Cu4 Cu1 Cu2 O4A -144.88(12) . .
O7 Cu1 Cu2 O8 -73.98(17) . .
O5 Cu1 Cu2 O8 -150.5(2) . .
O3A Cu1 Cu2 O8 105.41(18) . .
N3 Cu1 Cu2 O8 24.1(2) 8_455 .
O9 Cu1 Cu2 O8 -177.4(2) . .
Cu3 Cu1 Cu2 O8 -106.54(14) . .
Cu4 Cu1 Cu2 O8 -43.11(14) . .
O7 Cu1 Cu2 O6 0.83(15) . .
O5 Cu1 Cu2 O6 -75.71(17) . .
O3A Cu1 Cu2 O6 -179.78(16) . .
N3 Cu1 Cu2 O6 98.9(2) 8_455 .
O9 Cu1 Cu2 O6 -102.6(2) . .
O8 Cu1 Cu2 O6 74.81(17) . .
Cu3 Cu1 Cu2 O6 -31.73(11) . .
Cu4 Cu1 Cu2 O6 31.70(11) . .
O7 Cu1 Cu2 N2 106.1(2) . .
O5 Cu1 Cu2 N2 29.6(3) . .
O3A Cu1 Cu2 N2 -74.5(3) . .
N3 Cu1 Cu2 N2 -155.8(3) 8_455 .
O9 Cu1 Cu2 N2 2.6(3) . .
O8 Cu1 Cu2 N2 -179.9(3) . .
Cu3 Cu1 Cu2 N2 73.5(2) . .
Cu4 Cu1 Cu2 N2 137.0(2) . .
O7 Cu1 Cu2 O5 76.54(17) . .
O3A Cu1 Cu2 O5 -104.07(18) . .
N3 Cu1 Cu2 O5 174.6(2) 8_455 .
O9 Cu1 Cu2 O5 -26.9(2) . .
O8 Cu1 Cu2 O5 150.5(2) . .
Cu3 Cu1 Cu2 O5 43.98(14) . .
Cu4 Cu1 Cu2 O5 107.41(14) . .
O7 Cu1 Cu2 Cu4 -30.87(10) . .
O5 Cu1 Cu2 Cu4 -107.41(14) . .
O3A Cu1 Cu2 Cu4 148.52(12) . .
N3 Cu1 Cu2 Cu4 67.2(2) 8_455 .
O9 Cu1 Cu2 Cu4 -134.33(19) . .
O8 Cu1 Cu2 Cu4 43.11(14) . .
Cu3 Cu1 Cu2 Cu4 -63.43(3) . .
O7 Cu1 Cu2 Cu3 32.56(10) . .
O5 Cu1 Cu2 Cu3 -43.98(14) . .
O3A Cu1 Cu2 Cu3 -148.05(12) . .
N3 Cu1 Cu2 Cu3 130.7(2) 8_455 .
O9 Cu1 Cu2 Cu3 -70.90(19) . .
O8 Cu1 Cu2 Cu3 106.54(14) . .
Cu4 Cu1 Cu2 Cu3 63.43(3) . .
O7 Cu1 Cu3 O3C 167.8(3) . .
O5 Cu1 Cu3 O3C -13.2(3) . .
O3A Cu1 Cu3 O3C -25.7(3) . .
N3 Cu1 Cu3 O3C 164.8(3) 8_455 .
O9 Cu1 Cu3 O3C 72.2(3) . .
O8 Cu1 Cu3 O3C -109.0(2) . .
Cu2 Cu1 Cu3 O3C -70.5(2) . .
Cu4 Cu1 Cu3 O3C -133.7(2) . .
O5 Cu1 Cu3 O7 179.0(2) . .
O3A Cu1 Cu3 O7 166.5(2) . .
N3 Cu1 Cu3 O7 -3.0(3) 8_455 .
O9 Cu1 Cu3 O7 -95.6(2) . .
O8 Cu1 Cu3 O7 83.26(19) . .
Cu2 Cu1 Cu3 O7 121.69(18) . .
Cu4 Cu1 Cu3 O7 58.47(18) . .
O7 Cu1 Cu3 O3B -11.3(3) . .
O5 Cu1 Cu3 O3B 167.7(3) . .
O3A Cu1 Cu3 O3B 155.2(3) . .
N3 Cu1 Cu3 O3B -14.4(3) 8_455 .
O9 Cu1 Cu3 O3B -106.9(2) . .
O8 Cu1 Cu3 O3B 71.9(2) . .
Cu2 Cu1 Cu3 O3B 110.35(19) . .
Cu4 Cu1 Cu3 O3B 47.13(19) . .
O7 Cu1 Cu3 O5 -179.0(2) . .
O3A Cu1 Cu3 O5 -12.5(2) . .
N3 Cu1 Cu3 O5 177.9(3) 8_455 .
O9 Cu1 Cu3 O5 85.4(2) . .
O8 Cu1 Cu3 O5 -95.78(18) . .
Cu2 Cu1 Cu3 O5 -57.35(16) . .
Cu4 Cu1 Cu3 O5 -120.57(17) . .
O7 Cu1 Cu3 O6 -96.93(19) . .
O5 Cu1 Cu3 O6 82.12(18) . .
O3A Cu1 Cu3 O6 69.59(19) . .
N3 Cu1 Cu3 O6 -99.9(2) 8_455 .
O9 Cu1 Cu3 O6 167.48(15) . .
O8 Cu1 Cu3 O6 -13.67(12) . .
Cu2 Cu1 Cu3 O6 24.77(9) . .
Cu4 Cu1 Cu3 O6 -38.45(9) . .
O7 Cu1 Cu3 O4C 110.7(2) . .
O5 Cu1 Cu3 O4C -70.2(2) . .
O3A Cu1 Cu3 O4C -82.7(2) . .
N3 Cu1 Cu3 O4C 107.7(3) 8_455 .
O9 Cu1 Cu3 O4C 15.15(19) . .
O8 Cu1 Cu3 O4C -166.00(17) . .
Cu2 Cu1 Cu3 O4C -127.57(15) . .
Cu4 Cu1 Cu3 O4C 169.21(15) . .
O7 Cu1 Cu3 Cu4 -58.47(18) . .
O5 Cu1 Cu3 Cu4 120.57(17) . .
O3A Cu1 Cu3 Cu4 108.04(17) . .
N3 Cu1 Cu3 Cu4 -61.5(2) 8_455 .
O9 Cu1 Cu3 Cu4 -154.06(12) . .
O8 Cu1 Cu3 Cu4 24.79(8) . .
Cu2 Cu1 Cu3 Cu4 63.22(2) . .
O7 Cu1 Cu3 Cu2 -121.69(18) . .
O5 Cu1 Cu3 Cu2 57.35(16) . .
O3A Cu1 Cu3 Cu2 44.83(17) . .
N3 Cu1 Cu3 Cu2 -124.7(2) 8_455 .
O9 Cu1 Cu3 Cu2 142.72(12) . .
O8 Cu1 Cu3 Cu2 -38.43(8) . .
Cu4 Cu1 Cu3 Cu2 -63.22(2) . .
O4A Cu2 Cu3 O3C 101.7(2) . .
O8 Cu2 Cu3 O3C -168.97(18) . .
O6 Cu2 Cu3 O3C -87.04(19) . .
N2 Cu2 Cu3 O3C 3.3(2) . .
O5 Cu2 Cu3 O3C 88.3(2) . .
Cu4 Cu2 Cu3 O3C -136.99(14) . .
Cu1 Cu2 Cu3 O3C 138.22(14) . .
O4A Cu2 Cu3 O7 -69.68(18) . .
O8 Cu2 Cu3 O7 19.60(16) . .
O6 Cu2 Cu3 O7 101.53(17) . .
N2 Cu2 Cu3 O7 -168.14(18) . .
O5 Cu2 Cu3 O7 -83.16(17) . .
Cu4 Cu2 Cu3 O7 51.58(11) . .
Cu1 Cu2 Cu3 O7 -33.21(11) . .
O4A Cu2 Cu3 O3B -159.7(2) . .
O8 Cu2 Cu3 O3B -70.45(18) . .
O6 Cu2 Cu3 O3B 11.5(2) . .
N2 Cu2 Cu3 O3B 101.8(2) . .
O5 Cu2 Cu3 O3B -173.2(2) . .
Cu4 Cu2 Cu3 O3B -38.47(15) . .
Cu1 Cu2 Cu3 O3B -123.27(15) . .
O4A Cu2 Cu3 O5 13.5(2) . .
O8 Cu2 Cu3 O5 102.77(18) . .
O6 Cu2 Cu3 O5 -175.31(19) . .
N2 Cu2 Cu3 O5 -84.98(19) . .
Cu4 Cu2 Cu3 O5 134.75(14) . .
Cu1 Cu2 Cu3 O5 49.95(14) . .
O4A Cu2 Cu3 O6 -171.21(19) . .
O8 Cu2 Cu3 O6 -81.93(17) . .
N2 Cu2 Cu3 O6 90.33(19) . .
O5 Cu2 Cu3 O6 175.31(19) . .
Cu4 Cu2 Cu3 O6 -49.95(13) . .
Cu1 Cu2 Cu3 O6 -134.74(13) . .
O4A Cu2 Cu3 O4C 57.4(2) . .
O8 Cu2 Cu3 O4C 146.7(2) . .
O6 Cu2 Cu3 O4C -131.4(2) . .
N2 Cu2 Cu3 O4C -41.1(2) . .
O5 Cu2 Cu3 O4C 43.9(2) . .
Cu4 Cu2 Cu3 O4C 178.65(16) . .
Cu1 Cu2 Cu3 O4C 93.86(16) . .
O4A Cu2 Cu3 Cu4 -121.26(14) . .
O8 Cu2 Cu3 Cu4 -31.98(11) . .
O6 Cu2 Cu3 Cu4 49.95(13) . .
N2 Cu2 Cu3 Cu4 140.28(14) . .
O5 Cu2 Cu3 Cu4 -134.75(14) . .
Cu1 Cu2 Cu3 Cu4 -84.80(3) . .
O4A Cu2 Cu3 Cu1 -36.47(14) . .
O8 Cu2 Cu3 Cu1 52.82(11) . .
O6 Cu2 Cu3 Cu1 134.74(13) . .
N2 Cu2 Cu3 Cu1 -134.93(14) . .
O5 Cu2 Cu3 Cu1 -49.95(14) . .
Cu4 Cu2 Cu3 Cu1 84.80(3) . .
O4A Cu2 Cu4 O3D -14.0(4) . .
O8 Cu2 Cu4 O3D -3.0(4) . .
O6 Cu2 Cu4 O3D 170.3(4) . .
N2 Cu2 Cu4 O3D 162.9(5) . .
O5 Cu2 Cu4 O3D -103.0(4) . .
Cu1 Cu2 Cu4 O3D -64.5(4) . .
Cu3 Cu2 Cu4 O3D -127.9(4) . .
O4A Cu2 Cu4 O4B 160.9(2) . .
O8 Cu2 Cu4 O4B 171.9(3) . .
O6 Cu2 Cu4 O4B -14.8(3) . .
N2 Cu2 Cu4 O4B -22.2(3) . .
O5 Cu2 Cu4 O4B 71.9(2) . .
Cu1 Cu2 Cu4 O4B 110.38(18) . .
Cu3 Cu2 Cu4 O4B 46.99(18) . .
O4A Cu2 Cu4 O6 175.7(2) . .
O8 Cu2 Cu4 O6 -173.2(3) . .
N2 Cu2 Cu4 O6 -7.3(3) . .
O5 Cu2 Cu4 O6 86.69(19) . .
Cu1 Cu2 Cu4 O6 125.21(18) . .
Cu3 Cu2 Cu4 O6 61.82(17) . .
O4A Cu2 Cu4 O8 -11.1(2) . .
O6 Cu2 Cu4 O8 173.2(3) . .
N2 Cu2 Cu4 O8 165.9(3) . .
O5 Cu2 Cu4 O8 -100.1(2) . .
Cu1 Cu2 Cu4 O8 -61.55(18) . .
Cu3 Cu2 Cu4 O8 -124.93(18) . .
O4A Cu2 Cu4 O3E -26.5(4) . .
O8 Cu2 Cu4 O3E -15.4(4) . .
O6 Cu2 Cu4 O3E 157.8(4) . .
N2 Cu2 Cu4 O3E 150.5(4) . .
O5 Cu2 Cu4 O3E -115.5(4) . .
Cu1 Cu2 Cu4 O3E -77.0(3) . .
Cu3 Cu2 Cu4 O3E -140.4(3) . .
O4A Cu2 Cu4 O7 75.1(2) . .
O8 Cu2 Cu4 O7 86.19(19) . .
O6 Cu2 Cu4 O7 -100.56(19) . .
N2 Cu2 Cu4 O7 -107.9(2) . .
O5 Cu2 Cu4 O7 -13.87(12) . .
Cu1 Cu2 Cu4 O7 24.65(8) . .
Cu3 Cu2 Cu4 O7 -38.74(8) . .
O4A Cu2 Cu4 C16D -55.9(4) . .
O8 Cu2 Cu4 C16D -44.9(4) . .
O6 Cu2 Cu4 C16D 128.4(4) . .
N2 Cu2 Cu4 C16D 121.0(4) . .
O5 Cu2 Cu4 C16D -144.9(4) . .
Cu1 Cu2 Cu4 C16D -106.4(4) . .
Cu3 Cu2 Cu4 C16D -169.8(4) . .
O4A Cu2 Cu4 O4D -83.9(3) . .
O8 Cu2 Cu4 O4D -72.9(3) . .
O6 Cu2 Cu4 O4D 100.4(3) . .
N2 Cu2 Cu4 O4D 93.0(3) . .
O5 Cu2 Cu4 O4D -172.9(2) . .
Cu1 Cu2 Cu4 O4D -134.4(2) . .
Cu3 Cu2 Cu4 O4D 162.2(2) . .
O4A Cu2 Cu4 O4E -77.1(3) . .
O8 Cu2 Cu4 O4E -66.0(3) . .
O6 Cu2 Cu4 O4E 107.2(3) . .
N2 Cu2 Cu4 O4E 99.9(3) . .
O5 Cu2 Cu4 O4E -166.1(2) . .
Cu1 Cu2 Cu4 O4E -127.6(2) . .
Cu3 Cu2 Cu4 O4E 169.0(2) . .
O4A Cu2 Cu4 Cu3 113.87(18) . .
O8 Cu2 Cu4 Cu3 124.93(18) . .
O6 Cu2 Cu4 Cu3 -61.82(17) . .
N2 Cu2 Cu4 Cu3 -69.2(2) . .
O5 Cu2 Cu4 Cu3 24.87(8) . .
Cu1 Cu2 Cu4 Cu3 63.39(2) . .
O4A Cu2 Cu4 Cu1 50.48(18) . .
O8 Cu2 Cu4 Cu1 61.55(18) . .
O6 Cu2 Cu4 Cu1 -125.21(18) . .
N2 Cu2 Cu4 Cu1 -132.6(2) . .
O5 Cu2 Cu4 Cu1 -38.52(8) . .
Cu3 Cu2 Cu4 Cu1 -63.39(2) . .
O3C Cu3 Cu4 O3D -148.7(4) . .
O7 Cu3 Cu4 O3D 34.1(4) . .
O3B Cu3 Cu4 O3D -70.9(4) . .
O5 Cu3 Cu4 O3D 110.0(4) . .
O6 Cu3 Cu4 O3D -176.1(4) . .
O4C Cu3 Cu4 O3D -34.6(8) . .
Cu1 Cu3 Cu4 O3D 76.4(4) . .
Cu2 Cu3 Cu4 O3D 140.1(4) . .
O3C Cu3 Cu4 O4B -76.0(2) . .
O7 Cu3 Cu4 O4B 106.76(18) . .
O3B Cu3 Cu4 O4B 1.79(17) . .
O5 Cu3 Cu4 O4B -177.36(15) . .
O6 Cu3 Cu4 O4B -103.43(18) . .
O4C Cu3 Cu4 O4B 38.1(7) . .
Cu1 Cu3 Cu4 O4B 149.08(12) . .
Cu2 Cu3 Cu4 O4B -147.25(12) . .
O3C Cu3 Cu4 O6 27.4(2) . .
O7 Cu3 Cu4 O6 -149.8(2) . .
O3B Cu3 Cu4 O6 105.22(18) . .
O5 Cu3 Cu4 O6 -73.93(16) . .
O4C Cu3 Cu4 O6 141.5(7) . .
Cu1 Cu3 Cu4 O6 -107.49(13) . .
Cu2 Cu3 Cu4 O6 -43.82(13) . .
O3C Cu3 Cu4 O8 102.8(2) . .
O7 Cu3 Cu4 O8 -74.41(17) . .
O3B Cu3 Cu4 O8 -179.38(16) . .
O5 Cu3 Cu4 O8 1.47(14) . .
O6 Cu3 Cu4 O8 75.40(17) . .
O4C Cu3 Cu4 O8 -143.1(7) . .
Cu1 Cu3 Cu4 O8 -32.09(10) . .
Cu2 Cu3 Cu4 O8 31.58(10) . .
O3C Cu3 Cu4 O3E -163.8(5) . .
O7 Cu3 Cu4 O3E 19.0(4) . .
O3B Cu3 Cu4 O3E -86.0(4) . .
O5 Cu3 Cu4 O3E 94.8(4) . .
O6 Cu3 Cu4 O3E 168.8(5) . .
O4C Cu3 Cu4 O3E -49.7(8) . .
Cu1 Cu3 Cu4 O3E 61.3(4) . .
Cu2 Cu3 Cu4 O3E 124.9(4) . .
O3C Cu3 Cu4 O7 177.2(2) . .
O3B Cu3 Cu4 O7 -104.97(18) . .
O5 Cu3 Cu4 O7 75.88(17) . .
O6 Cu3 Cu4 O7 149.8(2) . .
O4C Cu3 Cu4 O7 -68.7(7) . .
Cu1 Cu3 Cu4 O7 42.32(14) . .
Cu2 Cu3 Cu4 O7 105.99(14) . .
O3C Cu3 Cu4 C16D -128.9(8) . .
O7 Cu3 Cu4 C16D 53.9(8) . .
O3B Cu3 Cu4 C16D -51.0(8) . .
O5 Cu3 Cu4 C16D 129.8(8) . .
O6 Cu3 Cu4 C16D -156.3(8) . .
O4C Cu3 Cu4 C16D -14.7(10) . .
Cu1 Cu3 Cu4 C16D 96.3(8) . .
Cu2 Cu3 Cu4 C16D 159.9(8) . .
O3C Cu3 Cu4 O4D -30.5(9) . .
O7 Cu3 Cu4 O4D 152.3(9) . .
O3B Cu3 Cu4 O4D 47.4(9) . .
O5 Cu3 Cu4 O4D -131.8(9) . .
O6 Cu3 Cu4 O4D -57.9(9) . .
O4C Cu3 Cu4 O4D 83.7(11) . .
Cu1 Cu3 Cu4 O4D -165.3(9) . .
Cu2 Cu3 Cu4 O4D -101.7(9) . .
O3C Cu3 Cu4 O4E 18.9(10) . .
O7 Cu3 Cu4 O4E -158.3(10) . .
O3B Cu3 Cu4 O4E 96.7(10) . .
O5 Cu3 Cu4 O4E -82.4(10) . .
O6 Cu3 Cu4 O4E -8.5(10) . .
O4C Cu3 Cu4 O4E 133.0(12) . .
Cu1 Cu3 Cu4 O4E -116.0(10) . .
Cu2 Cu3 Cu4 O4E -52.3(10) . .
O3C Cu3 Cu4 Cu2 71.21(18) . .
O7 Cu3 Cu4 Cu2 -105.99(14) . .
O3B Cu3 Cu4 Cu2 149.04(12) . .
O5 Cu3 Cu4 Cu2 -30.10(10) . .
O6 Cu3 Cu4 Cu2 43.82(13) . .
O4C Cu3 Cu4 Cu2 -174.7(7) . .
Cu1 Cu3 Cu4 Cu2 -63.67(2) . .
O3C Cu3 Cu4 Cu1 134.88(18) . .
O7 Cu3 Cu4 Cu1 -42.32(14) . .
O3B Cu3 Cu4 Cu1 -147.29(12) . .
O5 Cu3 Cu4 Cu1 33.56(10) . .
O6 Cu3 Cu4 Cu1 107.49(13) . .
O4C Cu3 Cu4 Cu1 -111.0(7) . .
Cu2 Cu3 Cu4 Cu1 63.67(2) . .
O7 Cu1 Cu4 O3D -81.3(3) . .
O5 Cu1 Cu4 O3D -165.5(3) . .
O3A Cu1 Cu4 O3D 107.0(3) . .
N3 Cu1 Cu4 O3D 10.3(3) 8_455 .
O9 Cu1 Cu4 O3D -84.5(4) . .
O8 Cu1 Cu4 O3D 95.3(3) . .
Cu3 Cu1 Cu4 O3D -131.4(3) . .
Cu2 Cu1 Cu4 O3D 145.5(3) . .
O7 Cu1 Cu4 O4B 11.1(2) . .
O5 Cu1 Cu4 O4B -73.07(18) . .
O3A Cu1 Cu4 O4B -160.6(2) . .
N3 Cu1 Cu4 O4B 102.8(2) 8_455 .
O9 Cu1 Cu4 O4B 8.0(3) . .
O8 Cu1 Cu4 O4B -172.3(2) . .
Cu3 Cu1 Cu4 O4B -38.91(15) . .
Cu2 Cu1 Cu4 O4B -122.04(15) . .
O7 Cu1 Cu4 O6 101.44(18) . .
O5 Cu1 Cu4 O6 17.24(16) . .
O3A Cu1 Cu4 O6 -70.25(18) . .
N3 Cu1 Cu4 O6 -166.90(18) 8_455 .
O9 Cu1 Cu4 O6 98.3(2) . .
O8 Cu1 Cu4 O6 -81.96(18) . .
Cu3 Cu1 Cu4 O6 51.40(12) . .
Cu2 Cu1 Cu4 O6 -31.73(11) . .
O7 Cu1 Cu4 O8 -176.60(19) . .
O5 Cu1 Cu4 O8 99.20(17) . .
O3A Cu1 Cu4 O8 11.71(19) . .
N3 Cu1 Cu4 O8 -84.9(2) 8_455 .
O9 Cu1 Cu4 O8 -179.7(2) . .
Cu3 Cu1 Cu4 O8 133.36(14) . .
Cu2 Cu1 Cu4 O8 50.23(14) . .
O7 Cu1 Cu4 O3E -97.3(3) . .
O5 Cu1 Cu4 O3E 178.5(3) . .
O3A Cu1 Cu4 O3E 91.0(3) . .
N3 Cu1 Cu4 O3E -5.6(3) 8_455 .
O9 Cu1 Cu4 O3E -100.4(4) . .
O8 Cu1 Cu4 O3E 79.3(3) . .
Cu3 Cu1 Cu4 O3E -147.3(3) . .
Cu2 Cu1 Cu4 O3E 129.6(3) . .
O5 Cu1 Cu4 O7 -84.20(17) . .
O3A Cu1 Cu4 O7 -171.69(19) . .
N3 Cu1 Cu4 O7 91.7(2) 8_455 .
O9 Cu1 Cu4 O7 -3.1(2) . .
O8 Cu1 Cu4 O7 176.60(19) . .
Cu3 Cu1 Cu4 O7 -50.04(13) . .
Cu2 Cu1 Cu4 O7 -133.17(14) . .
O7 Cu1 Cu4 C16D -103.4(4) . .
O5 Cu1 Cu4 C16D 172.4(3) . .
O3A Cu1 Cu4 C16D 84.9(4) . .
N3 Cu1 Cu4 C16D -11.8(4) 8_455 .
O9 Cu1 Cu4 C16D -106.6(4) . .
O8 Cu1 Cu4 C16D 73.2(4) . .
Cu3 Cu1 Cu4 C16D -153.5(3) . .
Cu2 Cu1 Cu4 C16D 123.4(3) . .
O7 Cu1 Cu4 O4D -136.3(4) . .
O5 Cu1 Cu4 O4D 139.5(4) . .
O3A Cu1 Cu4 O4D 52.0(4) . .
N3 Cu1 Cu4 O4D -44.6(4) 8_455 .
O9 Cu1 Cu4 O4D -139.4(4) . .
O8 Cu1 Cu4 O4D 40.3(4) . .
Cu3 Cu1 Cu4 O4D 173.7(4) . .
Cu2 Cu1 Cu4 O4D 90.5(4) . .
O7 Cu1 Cu4 O4E -145.6(3) . .
O5 Cu1 Cu4 O4E 130.2(3) . .
O3A Cu1 Cu4 O4E 42.7(3) . .
N3 Cu1 Cu4 O4E -53.9(3) 8_455 .
O9 Cu1 Cu4 O4E -148.7(3) . .
O8 Cu1 Cu4 O4E 31.0(3) . .
Cu3 Cu1 Cu4 O4E 164.4(3) . .
Cu2 Cu1 Cu4 O4E 81.2(3) . .
O7 Cu1 Cu4 Cu2 133.17(14) . .
O5 Cu1 Cu4 Cu2 48.97(11) . .
O3A Cu1 Cu4 Cu2 -38.52(13) . .
N3 Cu1 Cu4 Cu2 -135.17(15) 8_455 .
O9 Cu1 Cu4 Cu2 130.0(2) . .
O8 Cu1 Cu4 Cu2 -50.23(14) . .
Cu3 Cu1 Cu4 Cu2 83.13(3) . .
O7 Cu1 Cu4 Cu3 50.04(13) . .
O5 Cu1 Cu4 Cu3 -34.16(11) . .
O3A Cu1 Cu4 Cu3 -121.65(14) . .
N3 Cu1 Cu4 Cu3 141.70(15) 8_455 .
O9 Cu1 Cu4 Cu3 46.9(2) . .
O8 Cu1 Cu4 Cu3 -133.36(14) . .
Cu2 Cu1 Cu4 Cu3 -83.13(3) . .
O1A C1A C2A C6A 0.7(11) . .
N1A C1A C2A C6A 178.6(6) . .
O1A C1A C2A C3A -177.7(7) . .
N1A C1A C2A C3A 0.2(10) . .
C6A C2A C3A C4A -179.6(6) . .
C1A C2A C3A C4A -1.2(9) . .
C6A C2A C3A C9A 0.3(9) . .
C1A C2A C3A C9A 178.7(6) . .
C2A C3A C4A C12A -179.4(6) . .
C9A C3A C4A C12A 0.7(8) . .
C2A C3A C4A C5A -1.2(8) . .
C9A C3A C4A C5A 178.9(5) . .
C12A C4A C5A O2A 0.7(10) . .
C3A C4A C5A O2A -177.5(6) . .
C12A C4A C5A N1A -177.4(6) . .
C3A C4A C5A N1A 4.5(9) . .
C3A C2A C6A C7A -1.2(10) . .
C1A C2A C6A C7A -179.7(7) . .
C2A C6A C7A C8A 1.4(12) . .
C6A C7A C8A C9A -0.6(13) . .
C7A C8A C9A C10A -179.7(8) . .
C7A C8A C9A C3A -0.3(11) . .
C2A C3A C9A C8A 0.5(9) . .
C4A C3A C9A C8A -179.7(6) . .
C2A C3A C9A C10A 179.9(6) . .
C4A C3A C9A C10A -0.3(8) . .
C8A C9A C10A C11A -179.9(8) . .
C3A C9A C10A C11A 0.8(11) . .
C9A C10A C11A C12A -1.7(12) . .
C3A C4A C12A C11A -1.6(9) . .
C5A C4A C12A C11A -179.8(6) . .
C10A C11A C12A C4A 2.1(11) . .
O2A C5A N1A C1A 176.1(7) . .
C4A C5A N1A C1A -5.8(10) . .
O2A C5A N1A C13A -12.0(10) . .
C4A C5A N1A C13A 166.1(6) . .
O1A C1A N1A C5A -178.6(7) . .
C2A C1A N1A C5A 3.4(10) . .
O1A C1A N1A C13A 9.5(11) . .
C2A C1A N1A C13A -168.5(6) . .
C5A N1A C13A C14A 97.9(8) . .
C1A N1A C13A C14A -89.6(8) . .
N1A C13A C14A C15A 172.4(6) . .
C13A C14A C15A C16A 88.5(9) . .
C14A C15A C16A O4A 168.1(7) . .
C14A C15A C16A O3A -8.6(11) . .
O4A C16A O3A Cu1 1.3(10) . .
C15A C16A O3A Cu1 177.5(6) . .
O7 Cu1 O3A C16A -0.8(10) . .
O5 Cu1 O3A C16A -53.0(5) . .
N3 Cu1 O3A C16A 127.7(5) 8_455 .
O9 Cu1 O3A C16A -145.4(5) . .
O8 Cu1 O3A C16A 34.5(5) . .
Cu3 Cu1 O3A C16A -45.0(6) . .
Cu2 Cu1 O3A C16A -3.7(5) . .
Cu4 Cu1 O3A C16A 27.9(5) . .
O3A C16A O4A Cu2 4.7(10) . .
C15A C16A O4A Cu2 -171.6(6) . .
O8 Cu2 O4A C16A -59.4(5) . .
N2 Cu2 O4A C16A 129.7(5) . .
O5 Cu2 O4A C16A 33.0(5) . .
Cu4 Cu2 O4A C16A -52.3(6) . .
Cu1 Cu2 O4A C16A -5.3(5) . .
Cu3 Cu2 O4A C16A 25.1(6) . .
O1B C1B C2B C6B -4.8(13) . .
N1B C1B C2B C6B 176.7(7) . .
O1B C1B C2B C3B 174.6(8) . .
N1B C1B C2B C3B -3.9(11) . .
C6B C2B C3B C4B -178.0(8) . .
C1B C2B C3B C4B 2.5(11) . .
C6B C2B C3B C9B -1.2(12) . .
C1B C2B C3B C9B 179.4(8) . .
C2B C3B C4B C12B -178.6(8) . .
C9B C3B C4B C12B 4.3(12) . .
C2B C3B C4B C5B 0.2(12) . .
C9B C3B C4B C5B -177.0(7) . .
C12B C4B C5B O2B -1.4(15) . .
C3B C4B C5B O2B 179.8(10) . .
C12B C4B C5B N1B 177.5(7) . .
C3B C4B C5B N1B -1.3(11) . .
C3B C2B C6B C7B 2.5(13) . .
C1B C2B C6B C7B -178.0(8) . .
C2B C6B C7B C8B -3.3(17) . .
C6B C7B C8B C9B 3(2) . .
C7B C8B C9B C10B -179.5(13) . .
C7B C8B C9B C3B -1.4(19) . .
C2B C3B C9B C10B 178.6(10) . .
C4B C3B C9B C10B -4.4(14) . .
C2B C3B C9B C8B 0.5(13) . .
C4B C3B C9B C8B 177.5(9) . .
C8B C9B C10B C11B 179.4(17) . .
C3B C9B C10B C11B 1(2) . .
C9B C10B C11B C12B 2(3) . .
C3B C4B C12B C11B -1.5(16) . .
C5B C4B C12B C11B 179.7(11) . .
C10B C11B C12B C4B -2(3) . .
O1B C1B N1B C5B -175.8(8) . .
C2B C1B N1B C5B 2.8(11) . .
O1B C1B N1B C13B 5.8(11) . .
C2B C1B N1B C13B -175.7(6) . .
O2B C5B N1B C1B 178.7(9) . .
C4B C5B N1B C1B -0.3(11) . .
O2B C5B N1B C13B -2.8(12) . .
C4B C5B N1B C13B 178.2(7) . .
O3C Cu3 O3B C16B 131.9(5) . .
O7 Cu3 O3B C16B -56.0(5) . .
O5 Cu3 O3B C16B 0.2(12) . .
O6 Cu3 O3B C16B 34.3(5) . .
O4C Cu3 O3B C16B -178.3(5) . .
Cu4 Cu3 O3B C16B -4.5(5) . .
Cu1 Cu3 O3B C16B -48.7(6) . .
Cu2 Cu3 O3B C16B 27.6(6) . .
O3D Cu4 O4B C16B 133.8(5) . .
O6 Cu4 O4B C16B -52.5(5) . .
O3E Cu4 O4B C16B 142.6(5) . .
O7 Cu4 O4B C16B 38.1(5) . .
C16D Cu4 O4B C16B 162.6(5) . .
O4D Cu4 O4B C16B -168.5(5) . .
O4E Cu4 O4B C16B -166.4(5) . .
Cu2 Cu4 O4B C16B -43.1(5) . .
Cu3 Cu4 O4B C16B -0.1(5) . .
Cu1 Cu4 O4B C16B 31.8(5) . .
C1B N1B C13B C14B -96.8(8) . .
C5B N1B C13B C14B 84.5(8) . .
N1B C13B C14B C15B 175.2(6) . .
C13B C14B C15B C16B -75.8(7) . .
Cu4 O4B C16B O3B -3.2(9) . .
Cu4 O4B C16B C15B 175.0(4) . .
Cu3 O3B C16B O4B 6.3(9) . .
Cu3 O3B C16B C15B -171.9(4) . .
C14B C15B C16B O4B 119.0(6) . .
C14B C15B C16B O3B -62.6(7) . .
O1C C1C C2C C6C 3.6(10) . .
N1C C1C C2C C6C -177.7(6) . .
O1C C1C C2C C3C -176.7(6) . .
N1C C1C C2C C3C 2.0(8) . .
C6C C2C C3C C4C 179.7(6) . .
C1C C2C C3C C4C 0.0(9) . .
C6C C2C C3C C9C 0.0(9) . .
C1C C2C C3C C9C -179.7(5) . .
C2C C3C C4C C12C 177.7(6) . .
C9C C3C C4C C12C -2.6(10) . .
C2C C3C C4C C5C -1.2(9) . .
C9C C3C C4C C5C 178.5(6) . .
C12C C4C C5C O2C 0.7(10) . .
C3C C4C C5C O2C 179.7(6) . .
C12C C4C C5C N1C -178.6(6) . .
C3C C4C C5C N1C 0.4(9) . .
C3C C2C C6C C7C -1.5(10) . .
C1C C2C C6C C7C 178.2(7) . .
C2C C6C C7C C8C 3.1(15) . .
C6C C7C C8C C9C -3.0(18) . .
C7C C8C C9C C10C 180.0(10) . .
C7C C8C C9C C3C 1.2(15) . .
C4C C3C C9C C8C -179.4(7) . .
C2C C3C C9C C8C 0.3(10) . .
C4C C3C C9C C10C 1.7(10) . .
C2C C3C C9C C10C -178.6(6) . .
C8C C9C C10C C11C -179.0(10) . .
C3C C9C C10C C11C -0.2(13) . .
C9C C10C C11C C12C -0.4(16) . .
C3C C4C C12C C11C 1.9(11) . .
C5C C4C C12C C11C -179.1(7) . .
C10C C11C C12C C4C -0.5(14) . .
O2C C5C N1C C1C -177.4(6) . .
C4C C5C N1C C1C 1.9(9) . .
O2C C5C N1C C13C 2.8(9) . .
C4C C5C N1C C13C -177.9(5) . .
O1C C1C N1C C5C 175.8(6) . .
C2C C1C N1C C5C -3.0(8) . .
O1C C1C N1C C13C -4.4(9) . .
C2C C1C N1C C13C 176.8(5) . .
O3B Cu3 O3C C16C 92.9(5) . .
O5 Cu3 O3C C16C -94.9(5) . .
O6 Cu3 O3C C16C -176.5(5) . .
O4C Cu3 O3C C16C -1.5(5) . .
Cu4 Cu3 O3C C16C 166.0(4) . .
Cu1 Cu3 O3C C16C -86.5(5) . .
Cu2 Cu3 O3C C16C -140.2(5) . .
O3C Cu3 O4C C16C 1.5(5) . .
O7 Cu3 O4C C16C 176.6(5) . .
O3B Cu3 O4C C16C -85.7(5) . .
O5 Cu3 O4C C16C 94.6(5) . .
O6 Cu3 O4C C16C 10.6(7) . .
Cu4 Cu3 O4C C16C -121.2(7) . .
Cu1 Cu3 O4C C16C 132.1(5) . .
Cu2 Cu3 O4C C16C 65.0(5) . .
C5C N1C C13C C14C -88.7(7) . .
C1C N1C C13C C14C 91.5(7) . .
N1C C13C C14C C15C -176.7(6) . .
C13C C14C C15C C16C -179.2(7) . .
Cu3 O4C C16C O3C -2.1(7) . .
Cu3 O4C C16C C15C 178.1(8) . .
Cu3 O3C C16C O4C 3.2(11) . .
Cu3 O3C C16C C15C -177.0(5) . .
C14C C15C C16C O4C -160.1(8) . .
C14C C15C C16C O3C 20.1(11) . .
O1D C1D C2D C6D -11(3) . .
N1D C1D C2D C6D 179.2(17) . .
O1D C1D C2D C3D 167.8(19) . .
N1D C1D C2D C3D -2(3) . .
C6D C2D C3D C4D 175.0(16) . .
C1D C2D C3D C4D -4(3) . .
C6D C2D C3D C9D 1(3) . .
C1D C2D C3D C9D -178(2) . .
C2D C3D C4D C12D 177(2) . .
C9D C3D C4D C12D -9(3) . .
C2D C3D C4D C5D 11(3) . .
C9D C3D C4D C5D -174.5(17) . .
C12D C4D C5D O2D 11(3) . .
C3D C4D C5D O2D 176.7(18) . .
C12D C4D C5D N1D -179.2(18) . .
C3D C4D C5D N1D -13(2) . .
C3D C2D C6D C7D 0(2) . .
C1D C2D C6D C7D 178(2) . .
C2D C6D C7D C8D 3(3) . .
C6D C7D C8D C9D -5(4) . .
C7D C8D C9D C3D 5(4) . .
C7D C8D C9D C10D -173(2) . .
C2D C3D C9D C8D -3(3) . .
C4D C3D C9D C8D -177(2) . .
C2D C3D C9D C10D 175(2) . .
C4D C3D C9D C10D 1(3) . .
C8D C9D C10D C11D -179(3) . .
C3D C9D C10D C11D 3(4) . .
C9D C10D C11D C12D 1(4) . .
C3D C4D C12D C11D 12(3) . .
C5D C4D C12D C11D 177.6(17) . .
C10D C11D C12D C4D -8(4) . .
O2D C5D N1D C1D 177.1(19) . .
C4D C5D N1D C1D 8(2) . .
O2D C5D N1D C13D -4(2) . .
C4D C5D N1D C13D -173.7(14) . .
O1D C1D N1D C5D -169(2) . .
C2D C1D N1D C5D 0(3) . .
O1D C1D N1D C13D 13(4) . .
C2D C1D N1D C13D -178.6(16) . .
O4B Cu4 O3D C16D 94.2(8) . .
O8 Cu4 O3D C16D -91.5(8) . .
O3E Cu4 O3D C16D -51.0(14) . .
O7 Cu4 O3D C16D -173.9(8) . .
O4D Cu4 O3D C16D 1.8(8) . .
O4E Cu4 O3D C16D -12.0(8) . .
Cu2 Cu4 O3D C16D -89.6(9) . .
Cu3 Cu4 O3D C16D 164.8(7) . .
Cu1 Cu4 O3D C16D -139.7(8) . .
O3D Cu4 O4D C16D -1.8(8) . .
O4B Cu4 O4D C16D -85.7(8) . .
O6 Cu4 O4D C16D 179.8(7) . .
O8 Cu4 O4D C16D 97.3(8) . .
O3E Cu4 O4D C16D 14.5(8) . .
O7 Cu4 O4D C16D 7.7(12) . .
O4E Cu4 O4D C16D 103.7(18) . .
Cu2 Cu4 O4D C16D 135.5(8) . .
Cu3 Cu4 O4D C16D -130.3(9) . .
Cu1 Cu4 O4D C16D 68.6(9) . .
C5D N1D C13D C14D 90.0(17) . .
C1D N1D C13D C14D -91(2) . .
N1D C13D C14D C15D -42(2) . .
C13D C14D C15D C16D 174.8(13) . .
Cu4 O3D C16D O4D -3.8(17) . .
Cu4 O3D C16D C15D -179.8(9) . .
Cu4 O4D C16D O3D 2.9(13) . .
Cu4 O4D C16D C15D 178.7(13) . .
C14D C15D C16D O3D -79.9(17) . .
C14D C15D C16D O4D 103.8(17) . .
C14D C15D C16D Cu4 -80(3) . .
O4B Cu4 C16D O3D -83.6(8) . .
O6 Cu4 C16D O3D -177.2(6) . .
O8 Cu4 C16D O3D 94.9(8) . .
O3E Cu4 C16D O3D 33.3(10) . .
O7 Cu4 C16D O3D 7.4(10) . .
O4D Cu4 C16D O3D -176.8(14) . .
O4E Cu4 C16D O3D 160.9(13) . .
Cu2 Cu4 C16D O3D 122.3(8) . .
Cu3 Cu4 C16D O3D -31.9(14) . .
Cu1 Cu4 C16D O3D 49.3(9) . .
O3D Cu4 C16D O4D 176.8(14) . .
O4B Cu4 C16D O4D 93.3(8) . .
O6 Cu4 C16D O4D -0.4(12) . .
O8 Cu4 C16D O4D -88.3(8) . .
O3E Cu4 C16D O4D -149.9(17) . .
O7 Cu4 C16D O4D -175.8(6) . .
O4E Cu4 C16D O4D -22.2(7) . .
Cu2 Cu4 C16D O4D -60.9(9) . .
Cu3 Cu4 C16D O4D 144.9(6) . .
Cu1 Cu4 C16D O4D -133.8(7) . .
O3D Cu4 C16D C15D 1(3) . .
O4B Cu4 C16D C15D -83(3) . .
O6 Cu4 C16D C15D -177(3) . .
O8 Cu4 C16D C15D 96(3) . .
O3E Cu4 C16D C15D 34(3) . .
O7 Cu4 C16D C15D 8(3) . .
O4D Cu4 C16D C15D -176(4) . .
O4E Cu4 C16D C15D 162(4) . .
Cu2 Cu4 C16D C15D 123(3) . .
Cu3 Cu4 C16D C15D -31(4) . .
Cu1 Cu4 C16D C15D 50(3) . .
O1E C1E C2E C6E 15(5) . .
N1E C1E C2E C6E -177(2) . .
O1E C1E C2E C3E -172(3) . .
N1E C1E C2E C3E -4(4) . .
C6E C2E C3E C4E 179(2) . .
C1E C2E C3E C4E 6(3) . .
C6E C2E C3E C9E -8(3) . .
C1E C2E C3E C9E 179(3) . .
C2E C3E C4E C12E 172(2) . .
C9E C3E C4E C12E -1(4) . .
C2E C3E C4E C5E -2(3) . .
C9E C3E C4E C5E -175(2) . .
C12E C4E C5E O2E 15(4) . .
C3E C4E C5E O2E -172(2) . .
C12E C4E C5E N1E -176(3) . .
C3E C4E C5E N1E -3(3) . .
C1E C2E C6E C7E 177(2) . .
C3E C2E C6E C7E 4(3) . .
C2E C6E C7E C8E 3(4) . .
C6E C7E C8E C9E -4(4) . .
C7E C8E C9E C10E -175(2) . .
C7E C8E C9E C3E -1(4) . .
C2E C3E C9E C8E 7(4) . .
C4E C3E C9E C8E -180(2) . .
C2E C3E C9E C10E -178.5(18) . .
C4E C3E C9E C10E -5(3) . .
C8E C9E C10E C11E 179(3) . .
C3E C9E C10E C11E 4(3) . .
C9E C10E C11E C12E 3(4) . .
C3E C4E C12E C11E 8(4) . .
C5E C4E C12E C11E -179(2) . .
C10E C11E C12E C4E -10(4) . .
O1E C1E N1E C5E 169(2) . .
C2E C1E N1E C5E -1(4) . .
O1E C1E N1E C13E -7(3) . .
C2E C1E N1E C13E -177(2) . .
O2E C5E N1E C1E 175(2) . .
C4E C5E N1E C1E 4(3) . .
O2E C5E N1E C13E -9(3) . .
C4E C5E N1E C13E -179.6(17) . .
C1E N1E C13E C14E -70(2) . .
C5E N1E C13E C14E 113.7(18) . .
N1E C13E C14E C15E -123.7(16) . .
C13E C14E C15E C16E 170.3(13) . .
C14E C15E C16E O4E 160.3(15) . .
C14E C15E C16E O3E -21(2) . .
O3E C16E O4E Cu4 -6.3(12) . .
C15E C16E O4E Cu4 172.1(13) . .
O3D Cu4 O4E C16E -8.3(8) . .
O4B Cu4 O4E C16E -85.4(9) . .
O6 Cu4 O4E C16E 174.8(8) . .
O8 Cu4 O4E C16E 97.8(8) . .
O3E Cu4 O4E C16E 4.4(8) . .
O7 Cu4 O4E C16E 32.7(11) . .
C16D Cu4 O4E C16E -18.6(9) . .
O4D Cu4 O4E C16E -75.8(16) . .
Cu2 Cu4 O4E C16E 133.6(8) . .
Cu3 Cu4 O4E C16E -177.7(7) . .
Cu1 Cu4 O4E C16E 75.7(9) . .
O4E C16E O3E Cu4 9.4(17) . .
C15E C16E O3E Cu4 -168.9(10) . .
O3D Cu4 O3E C16E 129(2) . .
O4B Cu4 O3E C16E 94.4(9) . .
O6 Cu4 O3E C16E -32.6(14) . .
O8 Cu4 O3E C16E -90.0(9) . .
O7 Cu4 O3E C16E -171.2(8) . .
C16D Cu4 O3E C16E 30.6(12) . .
O4D Cu4 O3E C16E 11.9(8) . .
O4E Cu4 O3E C16E -4.5(8) . .
Cu2 Cu4 O3E C16E -80.2(9) . .
Cu3 Cu4 O3E C16E 176.3(7) . .
Cu1 Cu4 O3E C16E -135.8(8) . .
N2 C21 C22 C23 0.1(10) . .
C21 C22 C23 C24 1.1(9) . .
C21 C22 C23 C26 -179.0(6) . .
C22 C23 C24 C25 -2.3(10) . .
C26 C23 C24 C25 177.8(6) . .
C23 C24 C25 N2 2.5(10) . .
C22 C23 C26 C27 4.1(11) . .
C24 C23 C26 C27 -176.0(7) . .
C23 C26 C27 C28 -179.1(6) . .
C26 C27 C28 C32 4.2(11) . .
C26 C27 C28 C29 -176.8(7) . .
C32 C28 C29 C30 1.1(9) . .
C27 C28 C29 C30 -178.0(6) . .
C28 C29 C30 N3 -2.0(10) . .
C29 C28 C32 C31 0.0(9) . .
C27 C28 C32 C31 179.1(6) . .
N3 C31 C32 C28 -0.5(10) . .
C22 C21 N2 C25 0.0(9) . .
C22 C21 N2 Cu2 176.2(5) . .
C24 C25 N2 C21 -1.3(9) . .
C24 C25 N2 Cu2 -177.5(5) . .
O4A Cu2 N2 C21 -139.4(5) . .
O6 Cu2 N2 C21 38.1(5) . .
O5 Cu2 N2 C21 -46.5(5) . .
Cu4 Cu2 N2 C21 42.9(6) . .
Cu1 Cu2 N2 C21 -65.3(5) . .
Cu3 Cu2 N2 C21 -10.2(5) . .
O4A Cu2 N2 C25 36.7(5) . .
O6 Cu2 N2 C25 -145.9(5) . .
O5 Cu2 N2 C25 129.6(5) . .
Cu4 Cu2 N2 C25 -141.1(4) . .
Cu1 Cu2 N2 C25 110.7(5) . .
Cu3 Cu2 N2 C25 165.8(4) . .
C32 C31 N3 C30 -0.3(9) . .
C32 C31 N3 Cu1 -178.0(5) . 8_556
C29 C30 N3 C31 1.5(9) . .
C29 C30 N3 Cu1 179.4(5) . 8_556
O7 Cu1 O5 C41 140.4(4) . .
O3A Cu1 O5 C41 -49.4(4) . .
O9 Cu1 O5 C41 41.8(4) . .
O8 Cu1 O5 C41 -139.9(4) . .
Cu3 Cu1 O5 C41 139.7(5) . .
Cu2 Cu1 O5 C41 -121.5(4) . .
Cu4 Cu1 O5 C41 -174.2(4) . .
O7 Cu1 O5 Cu3 0.62(16) . .
O3A Cu1 O5 Cu3 170.82(17) . .
O9 Cu1 O5 Cu3 -97.96(17) . .
O8 Cu1 O5 Cu3 80.37(15) . .
Cu2 Cu1 O5 Cu3 98.80(16) . .
Cu4 Cu1 O5 Cu3 46.04(12) . .
O7 Cu1 O5 Cu2 -98.19(14) . .
O3A Cu1 O5 Cu2 72.01(15) . .
O9 Cu1 O5 Cu2 163.24(15) . .
O8 Cu1 O5 Cu2 -18.43(12) . .
Cu3 Cu1 O5 Cu2 -98.80(16) . .
Cu4 Cu1 O5 Cu2 -52.77(8) . .
O3C Cu3 O5 C41 31.9(4) . .
O7 Cu3 O5 C41 -139.6(4) . .
O3B Cu3 O5 C41 163.1(8) . .
O6 Cu3 O5 C41 128.5(4) . .
O4C Cu3 O5 C41 -18.4(4) . .
Cu4 Cu3 O5 C41 167.7(4) . .
Cu1 Cu3 O5 C41 -139.0(4) . .
Cu2 Cu3 O5 C41 131.3(4) . .
O3C Cu3 O5 Cu1 170.85(19) . .
O7 Cu3 O5 Cu1 -0.62(16) . .
O3B Cu3 O5 Cu1 -58.0(9) . .
O6 Cu3 O5 Cu1 -92.56(15) . .
O4C Cu3 O5 Cu1 120.52(17) . .
Cu4 Cu3 O5 Cu1 -53.37(13) . .
Cu2 Cu3 O5 Cu1 -89.77(16) . .
O3C Cu3 O5 Cu2 -99.38(18) . .
O7 Cu3 O5 Cu2 89.14(15) . .
O3B Cu3 O5 Cu2 31.8(9) . .
O6 Cu3 O5 Cu2 -2.79(11) . .
O4C Cu3 O5 Cu2 -149.71(15) . .
Cu4 Cu3 O5 Cu2 36.40(10) . .
Cu1 Cu3 O5 Cu2 89.77(16) . .
O4A Cu2 O5 C41 55.7(4) . .
O8 Cu2 O5 C41 149.2(4) . .
O6 Cu2 O5 C41 -131.4(4) . .
N2 Cu2 O5 C41 -33.7(4) . .
Cu4 Cu2 O5 C41 -171.5(4) . .
Cu1 Cu2 O5 C41 125.2(4) . .
Cu3 Cu2 O5 C41 -134.9(4) . .
O4A Cu2 O5 Cu1 -69.58(15) . .
O8 Cu2 O5 Cu1 24.00(16) . .
O6 Cu2 O5 Cu1 103.36(15) . .
N2 Cu2 O5 Cu1 -158.98(18) . .
Cu4 Cu2 O5 Cu1 63.23(10) . .
Cu3 Cu2 O5 Cu1 99.87(17) . .
O4A Cu2 O5 Cu3 -169.45(15) . .
O8 Cu2 O5 Cu3 -75.88(16) . .
O6 Cu2 O5 Cu3 3.49(14) . .
N2 Cu2 O5 Cu3 101.15(19) . .
Cu4 Cu2 O5 Cu3 -36.64(11) . .
Cu1 Cu2 O5 Cu3 -99.87(17) . .
O8 Cu2 O6 C42 -134.7(5) . .
N2 Cu2 O6 C42 35.9(5) . .
O5 Cu2 O6 C42 131.9(5) . .
Cu4 Cu2 O6 C42 -139.1(5) . .
Cu1 Cu2 O6 C42 171.2(5) . .
Cu3 Cu2 O6 C42 134.6(5) . .
O8 Cu2 O6 Cu4 4.40(16) . .
N2 Cu2 O6 Cu4 175.04(19) . .
O5 Cu2 O6 Cu4 -89.00(16) . .
Cu1 Cu2 O6 Cu4 -49.70(14) . .
Cu3 Cu2 O6 Cu4 -86.22(15) . .
O8 Cu2 O6 Cu3 90.62(15) . .
N2 Cu2 O6 Cu3 -98.73(18) . .
O5 Cu2 O6 Cu3 -2.78(11) . .
Cu4 Cu2 O6 Cu3 86.22(15) . .
Cu1 Cu2 O6 Cu3 36.53(10) . .
O4B Cu4 O6 C42 -46.1(4) . .
O8 Cu4 O6 C42 140.3(4) . .
O3E Cu4 O6 C42 81.3(9) . .
O7 Cu4 O6 C42 -138.6(4) . .
C16D Cu4 O6 C42 45.1(7) . .
O4D Cu4 O6 C42 44.9(5) . .
O4E Cu4 O6 C42 58.2(5) . .
Cu2 Cu4 O6 C42 144.7(5) . .
Cu3 Cu4 O6 C42 -119.7(4) . .
Cu1 Cu4 O6 C42 -172.3(4) . .
O4B Cu4 O6 Cu2 169.23(18) . .
O8 Cu4 O6 Cu2 -4.39(16) . .
O3E Cu4 O6 Cu2 -63.4(8) . .
O7 Cu4 O6 Cu2 76.72(16) . .
C16D Cu4 O6 Cu2 -99.5(6) . .
O4D Cu4 O6 Cu2 -99.7(3) . .
O4E Cu4 O6 Cu2 -86.5(3) . .
Cu3 Cu4 O6 Cu2 95.63(16) . .
Cu1 Cu4 O6 Cu2 43.02(13) . .
O4B Cu4 O6 Cu3 73.60(16) . .
O8 Cu4 O6 Cu3 -100.02(14) . .
O3E Cu4 O6 Cu3 -159.0(8) . .
O7 Cu4 O6 Cu3 -18.91(12) . .
C16D Cu4 O6 Cu3 164.9(5) . .
O4D Cu4 O6 Cu3 164.7(3) . .
O4E Cu4 O6 Cu3 177.9(2) . .
Cu2 Cu4 O6 Cu3 -95.63(16) . .
Cu1 Cu4 O6 Cu3 -52.61(7) . .
O3C Cu3 O6 C42 -41.6(4) . .
O7 Cu3 O6 C42 143.2(4) . .
O3B Cu3 O6 C42 48.5(4) . .
O5 Cu3 O6 C42 -137.4(4) . .
O4C Cu3 O6 C42 -48.7(5) . .
Cu4 Cu3 O6 C42 119.3(4) . .
Cu1 Cu3 O6 C42 -177.5(4) . .
Cu2 Cu3 O6 C42 -140.8(4) . .
O3C Cu3 O6 Cu2 99.18(17) . .
O7 Cu3 O6 Cu2 -76.00(15) . .
O3B Cu3 O6 Cu2 -170.74(16) . .
O5 Cu3 O6 Cu2 3.36(14) . .
O4C Cu3 O6 Cu2 92.1(3) . .
Cu4 Cu3 O6 Cu2 -99.95(15) . .
Cu1 Cu3 O6 Cu2 -36.74(10) . .
O3C Cu3 O6 Cu4 -160.87(16) . .
O7 Cu3 O6 Cu4 23.95(16) . .
O3B Cu3 O6 Cu4 -70.79(16) . .
O5 Cu3 O6 Cu4 103.30(14) . .
O4C Cu3 O6 Cu4 -167.9(3) . .
Cu1 Cu3 O6 Cu4 63.21(10) . .
Cu2 Cu3 O6 Cu4 99.95(15) . .
O3B Cu3 O7 C43 -47.7(4) . .
O5 Cu3 O7 C43 141.1(4) . .
O6 Cu3 O7 C43 -138.3(4) . .
O4C Cu3 O7 C43 49.2(5) . .
Cu4 Cu3 O7 C43 -119.3(4) . .
Cu1 Cu3 O7 C43 140.5(5) . .
Cu2 Cu3 O7 C43 -173.4(4) . .
O3B Cu3 O7 Cu1 171.81(19) . .
O5 Cu3 O7 Cu1 0.63(16) . .
O6 Cu3 O7 Cu1 81.21(16) . .
O4C Cu3 O7 Cu1 -91.3(2) . .
Cu4 Cu3 O7 Cu1 100.26(17) . .
Cu2 Cu3 O7 Cu1 46.09(13) . .
O3B Cu3 O7 Cu4 71.55(16) . .
O5 Cu3 O7 Cu4 -99.64(14) . .
O6 Cu3 O7 Cu4 -19.05(13) . .
O4C Cu3 O7 Cu4 168.48(17) . .
Cu1 Cu3 O7 Cu4 -100.26(17) . .
Cu2 Cu3 O7 Cu4 -54.17(8) . .
O5 Cu1 O7 C43 -136.5(5) . .
O3A Cu1 O7 C43 170.1(7) . .
N3 Cu1 O7 C43 42.0(5) 8_455 .
O9 Cu1 O7 C43 -45.8(5) . .
O8 Cu1 O7 C43 134.1(5) . .
Cu3 Cu1 O7 C43 -135.9(5) . .
Cu2 Cu1 O7 C43 172.9(4) . .
Cu4 Cu1 O7 C43 136.0(5) . .
O5 Cu1 O7 Cu3 -0.63(16) . .
O3A Cu1 O7 Cu3 -54.0(8) . .
N3 Cu1 O7 Cu3 177.88(19) 8_455 .
O9 Cu1 O7 Cu3 90.05(18) . .
O8 Cu1 O7 Cu3 -90.04(16) . .
Cu2 Cu1 O7 Cu3 -51.17(14) . .
Cu4 Cu1 O7 Cu3 -88.07(16) . .
O5 Cu1 O7 Cu4 87.45(14) . .
O3A Cu1 O7 Cu4 34.1(8) . .
N3 Cu1 O7 Cu4 -94.04(18) 8_455 .
O9 Cu1 O7 Cu4 178.12(14) . .
O8 Cu1 O7 Cu4 -1.97(11) . .
Cu3 Cu1 O7 Cu4 88.07(16) . .
Cu2 Cu1 O7 Cu4 36.90(10) . .
O3D Cu4 O7 C43 -36.0(5) . .
O4B Cu4 O7 C43 48.5(4) . .
O6 Cu4 O7 C43 143.1(4) . .
O8 Cu4 O7 C43 -137.9(4) . .
O3E Cu4 O7 C43 -49.4(5) . .
C16D Cu4 O7 C43 -39.6(5) . .
O4D Cu4 O7 C43 -44.1(7) . .
O4E Cu4 O7 C43 -71.6(6) . .
Cu2 Cu4 O7 C43 -178.0(4) . .
Cu3 Cu4 O7 C43 118.9(4) . .
Cu1 Cu4 O7 C43 -140.4(4) . .
O3D Cu4 O7 Cu3 -154.9(3) . .
O4B Cu4 O7 Cu3 -70.44(16) . .
O6 Cu4 O7 Cu3 24.13(16) . .
O8 Cu4 O7 Cu3 103.13(15) . .
O3E Cu4 O7 Cu3 -168.4(3) . .
C16D Cu4 O7 Cu3 -158.5(4) . .
O4D Cu4 O7 Cu3 -163.0(5) . .
O4E Cu4 O7 Cu3 169.5(5) . .
Cu2 Cu4 O7 Cu3 63.01(10) . .
Cu1 Cu4 O7 Cu3 100.62(16) . .
O3D Cu4 O7 Cu1 104.5(3) . .
O4B Cu4 O7 Cu1 -171.06(16) . .
O6 Cu4 O7 Cu1 -76.49(16) . .
O8 Cu4 O7 Cu1 2.51(14) . .
O3E Cu4 O7 Cu1 91.0(3) . .
C16D Cu4 O7 Cu1 100.9(4) . .
O4D Cu4 O7 Cu1 96.3(6) . .
O4E Cu4 O7 Cu1 68.8(5) . .
Cu2 Cu4 O7 Cu1 -37.61(10) . .
Cu3 Cu4 O7 Cu1 -100.62(16) . .
O4A Cu2 O8 C44 -42.0(4) . .
O6 Cu2 O8 C44 141.7(4) . .
O5 Cu2 O8 C44 -135.2(4) . .
Cu4 Cu2 O8 C44 146.1(5) . .
Cu1 Cu2 O8 C44 -116.5(4) . .
Cu3 Cu2 O8 C44 -170.3(4) . .
O4A Cu2 O8 Cu4 171.90(18) . .
O6 Cu2 O8 Cu4 -4.40(16) . .
O5 Cu2 O8 Cu4 78.76(16) . .
Cu1 Cu2 O8 Cu4 97.42(17) . .
Cu3 Cu2 O8 Cu4 43.64(13) . .
O4A Cu2 O8 Cu1 74.48(15) . .
O6 Cu2 O8 Cu1 -101.82(14) . .
O5 Cu2 O8 Cu1 -18.66(12) . .
Cu4 Cu2 O8 Cu1 -97.42(17) . .
Cu3 Cu2 O8 Cu1 -53.78(7) . .
O3D Cu4 O8 C44 34.1(5) . .
O6 Cu4 O8 C44 -139.7(4) . .
O3E Cu4 O8 C44 24.1(5) . .
O7 Cu4 O8 C44 128.2(4) . .
C16D Cu4 O8 C44 4.5(5) . .
O4D Cu4 O8 C44 -24.9(5) . .
O4E Cu4 O8 C44 -26.3(5) . .
Cu2 Cu4 O8 C44 -144.1(5) . .
Cu3 Cu4 O8 C44 167.1(4) . .
Cu1 Cu4 O8 C44 130.2(5) . .
O3D Cu4 O8 Cu2 178.1(3) . .
O6 Cu4 O8 Cu2 4.39(16) . .
O3E Cu4 O8 Cu2 168.1(3) . .
O7 Cu4 O8 Cu2 -87.72(16) . .
C16D Cu4 O8 Cu2 148.6(3) . .
O4D Cu4 O8 Cu2 119.2(2) . .
O4E Cu4 O8 Cu2 117.8(3) . .
Cu3 Cu4 O8 Cu2 -48.82(14) . .
Cu1 Cu4 O8 Cu2 -85.77(17) . .
O3D Cu4 O8 Cu1 -96.1(3) . .
O6 Cu4 O8 Cu1 90.16(15) . .
O3E Cu4 O8 Cu1 -106.1(3) . .
O7 Cu4 O8 Cu1 -1.94(11) . .
C16D Cu4 O8 Cu1 -125.7(3) . .
O4D Cu4 O8 Cu1 -155.0(2) . .
O4E Cu4 O8 Cu1 -156.4(2) . .
Cu2 Cu4 O8 Cu1 85.77(17) . .
Cu3 Cu4 O8 Cu1 36.95(10) . .
O7 Cu1 O8 C44 -134.7(4) . .
O5 Cu1 O8 C44 145.7(4) . .
O3A Cu1 O8 C44 52.4(4) . .
N3 Cu1 O8 C44 -38.8(4) 8_455 .
Cu3 Cu1 O8 C44 -174.4(4) . .
Cu2 Cu1 O8 C44 123.1(4) . .
Cu4 Cu1 O8 C44 -137.1(4) . .
O7 Cu1 O8 Cu2 102.15(15) . .
O5 Cu1 O8 Cu2 22.60(15) . .
O3A Cu1 O8 Cu2 -70.69(15) . .
N3 Cu1 O8 Cu2 -161.92(18) 8_455 .
Cu3 Cu1 O8 Cu2 62.44(10) . .
Cu4 Cu1 O8 Cu2 99.72(17) . .
O7 Cu1 O8 Cu4 2.43(14) . .
O5 Cu1 O8 Cu4 -77.13(16) . .
O3A Cu1 O8 Cu4 -170.41(15) . .
N3 Cu1 O8 Cu4 98.36(18) 8_455 .
Cu3 Cu1 O8 Cu4 -37.28(10) . .
Cu2 Cu1 O8 Cu4 -99.72(17) . .
O7 Cu1 O9 C45 -167.2(7) . .
O5 Cu1 O9 C45 -87.7(7) . .
O3A Cu1 O9 C45 5.7(7) . .
N3 Cu1 O9 C45 96.8(7) 8_455 .
Cu3 Cu1 O9 C45 -127.6(7) . .
Cu2 Cu1 O9 C45 -67.0(7) . .
Cu4 Cu1 O9 C45 -165.0(6) . .
